data_7711921
loop_
_publ_author_name
'Sullivan, Meghan G.'
'Sokolow, Gregory E.'
'Jensen, Eric T.'
'Crawley, Matthew R.'
'MacMillan, Samantha N.'
'Cook, Timothy R.'

_publ_section_title
;
 Altering the solubility of metal-organic polyhedra <i>via</i> pendant
 functionalization of Cp<sub>3</sub>Zr<sub>3</sub>O(OH)<sub>3</sub> nodes.
;
_journal_issue 2
_journal_name_full 'Dalton transactions (Cambridge, England : 2003)'
_journal_page_first 338
_journal_page_last 346
_journal_paper_doi 10.1039/d2dt03401h
_journal_volume 52
_journal_year 2023
_chemical_formula_moiety 'C102 H72 F18 O20 Zr6, 2(Cl), 2(C3 H7 N O)'
_chemical_formula_sum 'C108 H86 Cl2 F18 N2 O22 Zr6'
_chemical_formula_weight 2724.00
_chemical_name_common ZrMOP-tfmb-lantern
_space_group_crystal_system triclinic
_space_group_IT_number 2
_space_group_name_Hall '-P 1'
_space_group_name_H-M_alt 'P -1'
_atom_sites_solution_hydrogens geom
_atom_sites_solution_primary dual
_audit_creation_date 2022-10-18
_audit_creation_method
;
Olex2 1.5
(compiled 2022.04.07 svn.rca3783a0 for OlexSys, GUI svn.r6498)
;
_audit_update_record
;
2022-12-02 deposited with the CCDC.	2022-12-08 downloaded from the CCDC.
;
_cell_angle_alpha 67.304(2)
_cell_angle_beta 69.6690(10)
_cell_angle_gamma 83.2370(10)
_cell_formula_units_Z 2
_cell_length_a 17.6615(2)
_cell_length_b 22.1534(4)
_cell_length_c 22.8454(4)
_cell_measurement_reflns_used 67204
_cell_measurement_temperature 101(2)
_cell_measurement_theta_max 77.4980
_cell_measurement_theta_min 3.3850
_cell_volume 7731.3(2)
_computing_cell_refinement 'CrysAlisPro 1.171.41.117a (Rigaku OD, 2021)'
_computing_data_collection 'CrysAlisPro 1.171.41.117a (Rigaku OD, 2021)'
_computing_data_reduction 'CrysAlisPro 1.171.41.117a (Rigaku OD, 2021)'
_computing_molecular_graphics 'Olex2 1.5 (Dolomanov et al., 2009)'
_computing_publication_material 'Olex2 1.5 (Dolomanov et al., 2009)'
_computing_structure_refinement 'SHELXL 2018/3 (Sheldrick, 2015)'
_computing_structure_solution 'SHELXT 2018/2 (Sheldrick, 2018)'
_diffrn_ambient_environment N~2~
_diffrn_ambient_temperature 101(2)
_diffrn_detector 'Hybrid Pixel Array Detector'
_diffrn_detector_area_resol_mean 10.0000
_diffrn_detector_type HyPix
_diffrn_measured_fraction_theta_full 0.999
_diffrn_measured_fraction_theta_max 0.980
_diffrn_measurement_details
;
List of Runs (angles in degrees, time in seconds):

  # Type    Start    End  Width  t~exp~   \w     \q     \k     \f   Frames
#--------------------------------------------------------------------------
  1  \w   -118.00 -40.00   0.50    2.24    --  -48.30 -54.00 148.00  156
  2  \w    -48.00  24.00   0.50    2.24    --  -48.30  54.00 -67.00  144
  3  \w    -12.00  61.00   0.50    2.24    --   48.30 -54.00 148.00  146
  4  \w     35.00  66.00   0.50    2.24    --   48.30  54.00 -67.00   62
  5  \w    -40.00 -15.00   0.50    8.97    --  -86.25  54.00 -67.00   50
  6  \w   -140.00-115.00   0.50    8.97    --  -86.25 -54.00 148.00   50
  7  \w     95.00 121.00   0.50    8.97    --  107.75  54.00 -67.00   52
  8  \w     36.00  61.00   0.50    8.97    --  107.75 -54.00 148.00   50
  9  \w   -116.00 -91.00   0.50    2.24    --  -48.30-125.00 -30.00   50
 10  \w    -41.00  23.00   0.50    2.24    --  -48.30  37.00-150.00  128
 11  \w   -116.00 -77.00   0.50    2.24    --  -48.30-125.00  90.00   78
 12  \w   -119.00 -73.00   0.50    2.24    --  -48.30-125.00-150.00   92
 13  \w     47.00  95.00   0.50    2.24    --   48.30-125.00-180.00   96
 14  \w    -69.00 -42.00   0.50    8.97    --  -86.25  61.00-180.00   54
 15  \w    -49.00 -14.00   0.50    8.97    --  -86.25  45.00  60.00   70
 16  \w    -65.00 -15.00   0.50    8.97    --  -86.25  61.00  90.00  100
 17  \w    -46.00 -14.00   0.50    8.97    --  -86.25  45.00   0.00   64
 18  \w    119.00 177.00   0.50    8.97    --  107.75  15.00  90.00  116
 19  \w     47.00  72.00   0.50    8.97    --  107.75-100.00 -43.35   50
 20  \w     79.00 105.00   0.50    8.97    --  107.75 -94.00 150.00   52
 21  \w     44.00  74.00   0.50    8.97    --  107.75 -94.00  30.00   60
 22  \w     81.00 106.00   0.50    8.97    --  107.75 -94.00  30.00   50
 23  \w     37.00  64.00   0.50    8.97    --  107.75 -61.00 -30.00   54
 24  \w    128.00 168.00   0.50    8.97    --  107.75  30.00  30.00   80
 25  \w     37.00  71.00   0.50    8.97    --  107.75 -94.00 150.00   68
 26  \w     40.00  74.00   0.50    8.97    --  107.75 -94.00   0.00   68
 27  \w     37.00  62.00   0.50    8.97    --  107.75-125.00-150.00   50
 28  \w     81.00 106.00   0.50    8.97    --  107.75 -94.00 -30.00   50
 29  \w     81.00 106.00   0.50    8.97    --  107.75 -94.00   0.00   50
 30  \w     47.00  86.00   0.50    8.97    --  107.75-111.00   3.42   78
 31  \w     38.00  64.00   0.50    8.97    --  107.75 -94.00  90.00   52
 32  \w     77.00 105.00   0.50    8.97    --  107.75 -94.00  90.00   56
 33  \w     69.00 106.00   0.50    8.97    --  107.75 -77.00 120.00   74
 34  \w     78.00 107.00   0.50    8.97    --  107.75-100.00 -43.35   58
 35  \w    100.00 176.00   0.50    8.97    --  107.75  30.00-180.00  152
 36  \w     37.00  65.00   0.50    8.97    --  107.75 -61.00 120.00   56
 37  \w     96.00 123.00   0.50    8.97    --  107.75  61.00 120.00   54
 38  \w    129.00 176.00   0.50    8.97    --  107.75  61.00 120.00   94
 39  \w     42.00  94.00   0.50    8.97    --  107.75 -94.00 -90.00  104
 40  \w     45.00  70.00   0.50    8.97    --  107.75 -61.00 -90.00   50
 41  \w     44.00 104.00   0.50    8.97    --  107.75 -99.00  61.91  120
 42  \w    125.00 178.00   0.50    8.97    --  107.75  67.00-176.64  106
 43  \w    153.00 178.00   0.50    8.97    --  107.75 114.00 -51.73   50
 44  \w     42.00  74.00   0.50    8.97    --  107.75 -94.00 -30.00   64
 45  \w    124.00 150.00   0.50    8.97    --  107.75  61.00  90.00   52
 46  \w     41.00  76.00   0.50    8.97    --  107.75 -73.00  -7.55   70
 47  \w     64.00 109.00   0.50    8.97    --  107.75-125.00 -90.00   90
 48  \w     62.00 102.00   0.50    8.97    --  107.75 -77.00 -60.00   80
 49  \w     39.00  75.00   0.50    8.97    --  107.75-106.00-146.46   72
 50  \w     98.00 177.00   0.50    8.97    --  107.75  45.00 -90.00  158
 51  \w     40.00  68.00   0.50    8.97    --  107.75-100.00-121.89   56
 52  \w     82.00 107.00   0.50    8.97    --  107.75-100.00-121.89   50
 53  \w     89.00 115.00   0.50    8.97    --  107.75 -87.00  45.35   52
 54  \w     45.00  71.00   0.50    8.97    --  107.75 -77.00 -90.00   52
 55  \w     92.00 118.00   0.50    8.97    --  107.75  77.00  30.00   52
 56  \w    141.00 177.00   0.50    8.97    --  107.75  77.00  30.00   72
 57  \w     72.00 110.00   0.50    8.97    --  107.75-125.00 -30.00   76
 58  \w     92.00 178.00   0.50    8.97    --  107.75  77.00-150.00  172
 59  \w     66.00  92.00   0.50    8.97    --  107.75-125.00 -60.00   52
 60  \w     70.00 106.00   0.50    8.97    --  107.75-102.00 -69.07   72
 61  \w     98.00 150.00   0.50    8.97    --  107.75  45.00 -60.00  104
 62  \w    101.00 164.00   0.50    8.97    --  107.75 125.00-150.00  126
 63  \w    108.00 169.00   0.50    8.97    --  107.75  61.00 -30.00  122
 64  \w     88.00 130.00   0.50    8.97    --  107.75  72.00 164.05   84
 65  \w     88.00 130.00   0.50    8.97    --  107.75  74.00 -19.36   84
 66  \w    142.00 175.00   0.50    8.97    --  107.75  74.00 -19.36   66
 67  \w     39.00  64.00   0.50    8.97    --  107.75 -77.00  60.00   50
 68  \w     69.00 105.00   0.50    8.97    --  107.75 -77.00  60.00   72
 69  \w    120.00 155.00   0.50    8.97    --  107.75  45.00-120.00   70
 70  \w     69.00 110.00   0.50    8.97    --  107.75-125.00-120.00   82
 71  \w    133.00 159.00   0.50    8.97    --  107.75  30.00 120.00   52
 72  \w    151.00 176.00   0.50    8.97    --  107.75  30.00 -30.00   50
 73  \w     36.00  62.00   0.50    8.97    --  107.75-125.00 -60.00   52
 74  \w    107.00 141.00   0.50    8.97    --  107.75  30.00 -30.00   68
 75  \w    124.00 150.00   0.50    8.97    --  107.75  15.00 120.00   52
 76  \w    122.00 147.00   0.50    8.97    --  107.75 125.00-120.00   50
 77  \w    145.00 174.00   0.50    8.97    --  107.75  61.00-180.00   58
 78  \w    122.00 172.00   0.50    8.97    --  107.75  61.00-166.67  100
 79  \w     83.00 109.00   0.50    8.97    --  107.75-125.00  90.00   52
 80  \w     36.00  67.00   0.50    8.97    --  107.75 -61.00   0.00   62
 81  \w     46.00  72.00   0.50    8.97    --  107.75 -77.00-120.00   52
 82  \w     62.00  88.00   0.50    8.97    --  107.75 -77.00 -30.00   52
 83  \w     67.00  93.00   0.50    8.97    --  107.75 -77.00   0.00   52
 84  \w     41.00  67.00   0.50    8.97    --  107.75 -94.00 120.00   52
 85  \w    122.00 148.00   0.50    8.97    --  107.75  98.00 178.16   52
 86  \w    149.00 174.00   0.50    8.97    --  107.75  98.00 178.16   50
 87  \w     37.00 105.00   0.50    8.97    --  107.75 -94.00-120.00  136
 88  \w     45.00 107.00   0.50    8.97    --  107.75-104.00 135.24  124
 89  \w    101.00 171.00   0.50    8.97    --  107.75  86.00 -74.68  140
 90  \w     87.00 116.00   0.50    8.97    --  107.75-131.00 109.80   58
 91  \w    100.00 145.00   0.50    8.97    --  107.75  45.00   0.00   90
 92  \w    118.00 144.00   0.50    8.97    --  107.75  45.00  30.00   52
 93  \w    124.00 150.00   0.50    8.97    --  107.75  45.00 150.00   52
 94  \w     73.00  98.00   0.50    8.97    --  107.75-162.00 -89.89   50
 95  \w    145.00 171.00   0.50    8.97    --  107.75 134.00 -72.07   52
 96  \w     85.00 111.00   0.50    8.97    --  107.75 -80.00-124.50   52
 97  \w     48.00  76.00   0.50    8.97    --  107.75 -83.00  99.78   56
 98  \w     83.00 109.00   0.50    8.97    --  107.75 -83.00  99.78   52
 99  \w     41.00  70.00   0.50    8.97    --  107.75 -78.00  29.17   58
100  \w     91.00 125.00   0.50    8.97    --  107.75-143.00 -89.82   68
;
_diffrn_measurement_device 'four-circle diffractometer'
_diffrn_measurement_device_type 'XtaLAB Synergy, Dualflex, HyPix'
_diffrn_measurement_method '\w scans'
_diffrn_orient_matrix_type 'CrysAlisPro convention (1999,Acta A55,543-557)'
_diffrn_orient_matrix_UB_11 -0.0634905000
_diffrn_orient_matrix_UB_12 0.0376672000
_diffrn_orient_matrix_UB_13 -0.0321833000
_diffrn_orient_matrix_UB_21 -0.0300632000
_diffrn_orient_matrix_UB_22 0.0318023000
_diffrn_orient_matrix_UB_23 0.0530936000
_diffrn_orient_matrix_UB_31 0.0610029000
_diffrn_orient_matrix_UB_32 0.0570405000
_diffrn_orient_matrix_UB_33 -0.0462541000
_diffrn_radiation_monochromator mirror
_diffrn_radiation_probe x-ray
_diffrn_radiation_type 'Cu K\a'
_diffrn_radiation_wavelength 1.54184
_diffrn_reflns_av_R_equivalents 0.0609
_diffrn_reflns_av_unetI/netI 0.0407
_diffrn_reflns_Laue_measured_fraction_full 0.999
_diffrn_reflns_Laue_measured_fraction_max 0.980
_diffrn_reflns_limit_h_max 22
_diffrn_reflns_limit_h_min -22
_diffrn_reflns_limit_k_max 28
_diffrn_reflns_limit_k_min -26
_diffrn_reflns_limit_l_max 29
_diffrn_reflns_limit_l_min -28
_diffrn_reflns_number 199421
_diffrn_reflns_point_group_measured_fraction_full 0.999
_diffrn_reflns_point_group_measured_fraction_max 0.980
_diffrn_reflns_theta_full 67.684
_diffrn_reflns_theta_max 78.477
_diffrn_reflns_theta_min 2.162
_diffrn_source 'micro-focus sealed X-ray tube'
_diffrn_source_type 'PhotonJet (Cu) X-ray Source'
_exptl_absorpt_coefficient_mu 4.140
_exptl_absorpt_correction_T_max 0.993
_exptl_absorpt_correction_T_min 0.270
_exptl_absorpt_correction_type gaussian
_exptl_absorpt_process_details
;
CrysAlisPro 1.171.41.117a (Rigaku Oxford Diffraction, 2021)
Numerical absorption correction based on gaussian integration over
a multifaceted crystal model
Empirical absorption correction using spherical harmonics,
implemented in SCALE3 ABSPACK scaling algorithm.
;
_exptl_crystal_colour 'clear colourless'
_exptl_crystal_density_diffrn 1.170
_exptl_crystal_description block
_exptl_crystal_F_000 2720
_exptl_crystal_recrystallization_method 'Grown from reaction mixture'
_exptl_crystal_size_max 0.259
_exptl_crystal_size_mid 0.156
_exptl_crystal_size_min 0.121
_refine_diff_density_max 1.172
_refine_diff_density_min -1.103
_refine_diff_density_rms 0.122
_refine_ls_extinction_method none
_refine_ls_goodness_of_fit_ref 1.094
_refine_ls_hydrogen_treatment constr
_refine_ls_matrix_type full
_refine_ls_number_parameters 1601
_refine_ls_number_reflns 32574
_refine_ls_number_restraints 1105
_refine_ls_restrained_S_all 1.108
_refine_ls_R_factor_all 0.0832
_refine_ls_R_factor_gt 0.0745
_refine_ls_shift/su_max 0.001
_refine_ls_shift/su_mean 0.000
_refine_ls_structure_factor_coef Fsqd
_refine_ls_weighting_details 'w=1/[\s^2^(Fo^2^)+(0.1740P)^2^+2.1414P] where P=(Fo^2^+2Fc^2^)/3'
_refine_ls_weighting_scheme calc
_refine_ls_wR_factor_gt 0.2412
_refine_ls_wR_factor_ref 0.2535
_reflns_Friedel_coverage 0.000
_reflns_number_gt 25401
_reflns_number_total 32574
_reflns_threshold_expression 'I > 2\s(I)'
_cod_data_source_file d2dt03401h2.cif
_cod_data_source_block rmc21_abs
_cod_depositor_comments 'Adding full bibliography for 7711919--7711923.cif.'
_cod_database_code 7711921
_shelx_shelxl_version_number 2018/3
_chemical_oxdiff_formula C204H156Cl4F36O40Zr12
_shelx_space_group_comment
;
The symmetry employed for this shelxl refinement is uniquely defined
by the following loop, which should always be used as a source of
symmetry information in preference to the above space-group names.
They are only intended as comments.
;
_shelx_estimated_absorpt_t_max 0.634
_shelx_estimated_absorpt_t_min 0.414
_olex2_refinement_description
;
1. Fixed Uiso
 At 1.2 times of:
  All C(H) groups, All C(H,H) groups, All C(H,H,H,H) groups
 At 1.5 times of:
  All C(H,H,H) groups
2. Restrained distances
 C97-F20 = C97-F19 = C97-F21
 1.328 with sigma of 0.02
 F20-F19 = F20-F21 = F19-F21
 2.125 with sigma of 0.02
 C37-F7 = C37-F9 = C37-F8
 1.328 with sigma of 0.02
 F7-F9 = F7-F8 = F9-F8
 2.125 with sigma of 0.02
 C37-F10 = C37-F12 = C37-F11
 1.328 with sigma of 0.02
 F10-F12 = F10-F11 = F12-F11
 2.125 with sigma of 0.02
 C50-F14 = C50-F13 = C50-F15
 1.328 with sigma of 0.02
 F14-F13 = F14-F13 = F13-F15
 2.125 with sigma of 0.02
 C50-F17 = C50-F18 = C50-F16
 1.328 with sigma of 0.02
 F17-F18 = F17-F16 = F18-F16
 2.125 with sigma of 0.02
 C50-F15
 1.27 with sigma of 0.02
 C50-F13
 1.36 with sigma of 0.02
 C50-F14
 1.29 with sigma of 0.02
 C61-C60 = C60-C58
 1.36 with sigma of 0.02
 C62-C63
 1.38 with sigma of 0.02
 C62-C61 = C58-C57 = C57-C63
 1.37 with sigma of 0.02
 C64-F31
 1.29 with sigma of 0.02
 C64-F33
 1.27 with sigma of 0.02
 C64-F32
 1.36 with sigma of 0.02
 C73-C74 = C76-C71 = C71-C72
 1.37 with sigma of 0.02
 C74-C75 = C75-C76
 1.36 with sigma of 0.02
 C73-C72
 1.38 with sigma of 0.02
 C123-F30
 1.27 with sigma of 0.02
 C123-F28
 1.29 with sigma of 0.02
 C123-F29
 1.36 with sigma of 0.02
 C96-C95 = C93-C92 = C92-C91
 1.37 with sigma of 0.02
 C96-C91
 1.38 with sigma of 0.02
 C95-C94 = C94-C93
 1.36 with sigma of 0.02
 C110-F24
 1.29 with sigma of 0.02
 C110-F22
 1.36 with sigma of 0.02
 C110-F23
 1.27 with sigma of 0.02
 C61-C64
 1.5 with sigma of 0.02
 C50-C47 = C61-C64 = C107-C110 = C123-C120
 1.5 with sigma of 0.04
 C77-F6
 1.29 with sigma of 0.02
 C84-F1
 1.36 with sigma of 0.02
 C84-C81
 1.5 with sigma of 0.04
 C84-F3
 1.29 with sigma of 0.02
 C77-F5
 1.27 with sigma of 0.02
 C84-F2
 1.27 with sigma of 0.02
 C77-F4
 1.36 with sigma of 0.02
 C97-C94
 1.5 with sigma of 0.04
 C37-F11
 1.27 with sigma of 0.02
 C37-F12
 1.36 with sigma of 0.02
 C37-F10
 1.29 with sigma of 0.02
 C94-C97
 1.59 with sigma of 0.02
 C104-C103
 1.5 with sigma of 0.2
 C77-C74
 1.5 with sigma of 0.03
 C62-C60 = C60-C57 = C58-C63
 2.37 with sigma of 0.04
 C62-C57
 2.38 with sigma of 0.04
 C61-C58
 2.36 with sigma of 0.04
 C73-C75 = C75-C71 = C76-C72
 2.37 with sigma of 0.04
 C74-C76
 2.36 with sigma of 0.04
 C73-C71
 2.38 with sigma of 0.04
 C95-C93
 2.36 with sigma of 0.04
 C96-C92
 2.38 with sigma of 0.04
 C96-C94 = C94-C92 = C93-C91
 2.37 with sigma of 0.04
 C94-F7 \\sim C94-F9 \\sim C94-F8
 with sigma of 0.1
 C34-F7 \\sim C34-F9 \\sim C34-F8
 with sigma of 0.1
 C34-F10 \\sim C34-F12 \\sim C34-F11
 with sigma of 0.1
 C47-F14 \\sim C47-F13 \\sim C47-F15
 with sigma of 0.1
 C47-F17 \\sim C47-F18 \\sim C47-F16
 with sigma of 0.1
 C50-F14 \\sim C50-F13 \\sim C50-F15
 with sigma of 0.02
 F14-F13 \\sim F13-F15 \\sim F15-F14
 with sigma of 0.03
 C62-C57 \\sim C62-C60 \\sim C57-C60 \\sim C58-C61 \\sim C58-C63 \\sim C63-C61
 with sigma of 0.04
 C62-C61 \\sim C61-C60 \\sim C60-C58 \\sim C58-C57 \\sim C57-C63 \\sim C63-C62
 with sigma of 0.02
 F31-F32 \\sim F32-F33 \\sim F33-F31
 with sigma of 0.03
 C64-F31 \\sim C64-F32 \\sim C64-F33
 with sigma of 0.02
 C73-C74 \\sim C74-C75 \\sim C75-C76 \\sim C76-C71 \\sim C71-C72 \\sim C72-C73
 with sigma of 0.02
 C73-C71 \\sim C73-C75 \\sim C71-C75 \\sim C76-C74 \\sim C76-C72 \\sim C72-C74
 with sigma of 0.04
 F28-F29 \\sim F29-F30 \\sim F30-F28
 with sigma of 0.03
 C123-F28 \\sim C123-F29 \\sim C123-F30
 with sigma of 0.02
 C96-C92 \\sim C96-C94 \\sim C92-C94 \\sim C93-C95 \\sim C93-C91 \\sim C91-C95
 with sigma of 0.04
 C96-C95 \\sim C95-C94 \\sim C94-C93 \\sim C93-C92 \\sim C92-C91 \\sim C91-C96
 with sigma of 0.02
 C73-C75 \\sim C82-C80
 with sigma of 0.04
 C75-C71 \\sim C80-C78
 with sigma of 0.04
 C74-C72 \\sim C81-C83
 with sigma of 0.04
 C69-C71 \\sim C69-C78
 with sigma of 0.04
 C73-C72 \\sim C82-C83
 with sigma of 0.02
 C74-C75 \\sim C81-C80
 with sigma of 0.02
 C75-C76 \\sim C80-C79
 with sigma of 0.02
 C76-C71 \\sim C79-C78
 with sigma of 0.02
 C73-C71 \\sim C82-C78
 with sigma of 0.04
 C74-C76 \\sim C81-C79
 with sigma of 0.04
 C73-C74 \\sim C82-C81
 with sigma of 0.02
 C71-C72 \\sim C78-C83
 with sigma of 0.02
 C76-C72 \\sim C79-C83
 with sigma of 0.04
 C110-F24 \\sim C110-F22 \\sim C110-F23
 with sigma of 0.02
 F24-F22 \\sim F22-F23 \\sim F23-F24
 with sigma of 0.03
 F6-F4 \\sim F4-F5 \\sim F5-F6
 with sigma of 0.03
 F3-F1 \\sim F1-F2 \\sim F2-F3
 with sigma of 0.03
 C84-F3 \\sim C84-F1 \\sim C84-F2
 with sigma of 0.02
 C77-F6 \\sim C77-F4 \\sim C77-F5
 with sigma of 0.02
 C111-C115 \\sim C124-C128
 with sigma of 0.02
 C113-C114 \\sim C126-C127
 with sigma of 0.02
 C117-C122 \\sim C130-C131
 with sigma of 0.02
 C118-C119 \\sim C135-C134
 with sigma of 0.02
 F28-F29 \\sim F26-F25
 with sigma of 0.04
 C121-C123 \\sim C132-C136
 with sigma of 0.04
 C116-C117 \\sim C129-C130
 with sigma of 0.02
 C117-C119 \\sim C130-C134
 with sigma of 0.04
 C120-F28 \\sim C133-F26
 with sigma of 0.04
 C120-F30 \\sim C133-F27
 with sigma of 0.04
 C118-C117 \\sim C135-C130
 with sigma of 0.02
 C122-C120 \\sim C131-C133
 with sigma of 0.04
 C115-C114 \\sim C128-C127
 with sigma of 0.02
 C115-C116 \\sim C128-C129
 with sigma of 0.02
 C117-C121 \\sim C130-C132
 with sigma of 0.04
 C123-F28 \\sim C136-F26
 with sigma of 0.02
 C123-F29 \\sim C136-F25
 with sigma of 0.02
 C123-F30 \\sim C136-F27
 with sigma of 0.02
 C121-C119 \\sim C132-C134
 with sigma of 0.04
 C121-F30 \\sim C132-F27
 with sigma of 0.04
 C120-F29 \\sim C133-F25
 with sigma of 0.04
 C119-C123 \\sim C134-C136
 with sigma of 0.04
 Zr3-C111 \\sim Zr3-C124
 with sigma of 0.04
 C122-C121 \\sim C131-C132
 with sigma of 0.02
 Zr3-C114 \\sim Zr3-C127
 with sigma of 0.04
 Zr3-C116 \\sim Zr3-C129
 with sigma of 0.04
 C111-C113 \\sim C124-C126
 with sigma of 0.04
 C111-C114 \\sim C124-C127
 with sigma of 0.04
 F28-F30 \\sim F26-F27
 with sigma of 0.04
 C111-C116 \\sim C124-C129
 with sigma of 0.04
 F29-F30 \\sim F25-F27
 with sigma of 0.04
 C121-C120 \\sim C132-C133
 with sigma of 0.02
 C114-C116 \\sim C127-C129
 with sigma of 0.04
 C120-C119 \\sim C133-C134
 with sigma of 0.02
 C116-C118 \\sim C129-C135
 with sigma of 0.04
 C120-C123 \\sim C133-C136
 with sigma of 0.02
 C116-C122 \\sim C129-C131
 with sigma of 0.04
 C118-C122 \\sim C135-C131
 with sigma of 0.04
 C118-C120 \\sim C135-C133
 with sigma of 0.04
 Zr3-C115 \\sim Zr3-C128
 with sigma of 0.02
 C115-C113 \\sim C128-C126
 with sigma of 0.04
 C115-C117 \\sim C128-C130
 with sigma of 0.04
 Zr3-C113 \\sim Zr3-C126
 with sigma of 0.02
 F10-F12 \\sim F12-F11 \\sim F11-F10
 with sigma of 0.03
 C37-F10 \\sim C37-F12 \\sim C37-F11
 with sigma of 0.02
 C37-F10 \\sim C37-F7
 with sigma of 0.02
 C37-F11 \\sim C37-F8
 with sigma of 0.02
 C37-F12 \\sim C37-F9
 with sigma of 0.02
3. Restrained planarity
 C120, C121, C119, C118, C122, C117
 with sigma of 0.1
 C50, C47, C46, C45, C44, C49, C48
 with sigma of 0.1
 C62, C61, C60, C58, C57, C63
 with sigma of 0.1
 C73, C74, C75, C76, C71, C72
 with sigma of 0.1
 C96, C95, C94, C93, C92, C91
 with sigma of 0.1
 C79, C78, C83, C80, C81, C82
 with sigma of 0.1
 C97, C94, C95, C96, C91, C92, C93
 with sigma of 0.1
 C110, C107, C106, C108, C105, C109, C104, C103
 with sigma of 0.1
 C90, C91, C92, C96, C93, C95, C94, C97
 with sigma of 0.1
 C74, C77, C73, C75, C76, C72, C71
 with sigma of 0.1
 C71, C70, C72, C76, C75, C73, C74, C77
 with sigma of 0.1
 C70, C78, C83, C79, C81, C82, C80, C84
 with sigma of 0.1
 C43, C44, C49, C45, C48, C46, C47, C50
 with sigma of 0.1
4. Rigid bond restraints
 C120
 with sigma for 1-2 distances of 0.01 and sigma for 1-3 distances of 0.01
 C50, C47
 with sigma for 1-2 distances of 0.01 and sigma for 1-3 distances of 0.01
 C90
 with sigma for 1-2 distances of 0.01 and sigma for 1-3 distances of 0.01
 C103, C109, C104, C105, C106, C107, C108
 with sigma for 1-2 distances of 0.01 and sigma for 1-3 distances of 0.01
 C136, C133, C132, C131, C130, C135, C134, C129
 with sigma for 1-2 distances of 0.01 and sigma for 1-3 distances of 0.01
5. Uiso/Uaniso restraints and constraints
C45 \\sim C46 \\sim C47 \\sim C48 \\sim C49 \\sim C44: within 2A with sigma of
0.04 and sigma for terminal atoms of 0.08 within 2A
C50 \\sim C47 \\sim C46 \\sim C45 \\sim C44 \\sim C49 \\sim C48: within 2A with
sigma of 0.04 and sigma for terminal atoms of 0.08 within 2A
C35 \\sim C36 \\sim C32 \\sim C33 \\sim C34 \\sim C31 \\sim C30: within 2A with
sigma of 0.04 and sigma for terminal atoms of 0.08 within 2A
C121 \\sim C120 \\sim C118 \\sim C119 \\sim C117 \\sim C122: within 2A with
sigma of 0.04 and sigma for terminal atoms of 0.08 within 2A
F14 \\sim F13 \\sim F15: within 2A with sigma of 0.04 and sigma for terminal
atoms of 0.08 within 2A
C62 \\sim C61 \\sim C60 \\sim C58 \\sim C57 \\sim C63: within 2A with sigma of
0.04 and sigma for terminal atoms of 0.08 within 2A
C60 \\sim C58 \\sim C57 \\sim C63 \\sim C62 \\sim C61 \\sim C64 \\sim F33 \\sim
F32 \\sim F31 \\sim C56: within 2A with sigma of 0.04 and sigma for terminal
atoms of 0.08 within 2A
C73 \\sim C74 \\sim C75 \\sim C76 \\sim C71 \\sim C72: within 2A with sigma of
0.04 and sigma for terminal atoms of 0.08 within 2A
C96 \\sim C95 \\sim C94 \\sim C93 \\sim C92 \\sim C91: within 2A with sigma of
0.04 and sigma for terminal atoms of 0.08 within 2A
C105 \\sim C104 \\sim C106 \\sim C108 \\sim C109 \\sim C107: within 2A with
sigma of 0.04 and sigma for terminal atoms of 0.08 within 2A
C78 \\sim C79 \\sim C80 \\sim C81 \\sim C82 \\sim C83: within 2A with sigma of
0.04 and sigma for terminal atoms of 0.08 within 2A
C77 \\sim C74 \\sim C72 \\sim C76 \\sim C71 \\sim C73 \\sim C75: within 2A with
sigma of 0.04 and sigma for terminal atoms of 0.08 within 2A
C84 \\sim C81 \\sim C80 \\sim C79 \\sim C78 \\sim C83 \\sim C82: within 2A with
sigma of 0.04 and sigma for terminal atoms of 0.08 within 2A
C110 \\sim C107 \\sim C106 \\sim C105 \\sim C108 \\sim C109 \\sim C104: within
2A with sigma of 0.04 and sigma for terminal atoms of 0.08 within 2A
C110 \\sim C107 \\sim C108 \\sim C106 \\sim C105 \\sim C109: within 2A with
sigma of 0.04 and sigma for terminal atoms of 0.08 within 2A
Uanis(C81) \\sim Ueq, Uanis(C80) \\sim Ueq: with sigma of 0.1 and sigma for
terminal atoms of 0.2
Uanis(C82) \\sim Ueq: with sigma of 0.1 and sigma for terminal atoms of 0.2
Uanis(C123) \\sim Ueq: with sigma of 0.1 and sigma for terminal atoms of 0.2
Uanis(C107) \\sim Ueq: with sigma of 0.1 and sigma for terminal atoms of 0.2
Uanis(C83) \\sim Ueq: with sigma of 0.1 and sigma for terminal atoms of 0.2
Uanis(C84) \\sim Ueq: with sigma of 0.1 and sigma for terminal atoms of 0.2
Uanis(F1) \\sim Ueq, Uanis(F3) \\sim Ueq, Uanis(F2) \\sim Ueq: with sigma of
0.1 and sigma for terminal atoms of 0.2
: with sigma of 0.1 and sigma for terminal atoms of 0.2
Uanis(C131) \\sim Ueq, Uanis(C134) \\sim Ueq, Uanis(C133) \\sim Ueq,
Uanis(C132) \\sim Ueq, Uanis(C130) \\sim Ueq, Uanis(C135) \\sim Ueq: with sigma
of 0.1 and sigma for terminal atoms of 0.2
Uanis(C124) \\sim Ueq, Uanis(C125) \\sim Ueq, Uanis(C126) \\sim Ueq,
Uanis(C127) \\sim Ueq, Uanis(C128) \\sim Ueq: with sigma of 0.1 and sigma for
terminal atoms of 0.2
Uanis(C124) \\sim Ueq: with sigma of 0.1 and sigma for terminal atoms of 0.2
: with sigma of 0.1 and sigma for terminal atoms of 0.2
: with sigma of 0.1 and sigma for terminal atoms of 0.2
Uanis(C129) \\sim Ueq: with sigma of 0.1 and sigma for terminal atoms of 0.2
: with sigma of 0.1 and sigma for terminal atoms of 0.2
Uanis(C113) \\sim Ueq, Uanis(C112) \\sim Ueq, Uanis(C111) \\sim Ueq: with sigma
of 0.1 and sigma for terminal atoms of 0.2
Uanis(C103) \\sim Ueq: with sigma of 0.1 and sigma for terminal atoms of 0.2
6. Rigid body (RIGU) restrains
 C62, C61, C60, C58, C57, C63
 with sigma for 1-2 distances of 0.004 and sigma for 1-3 distances of 0.004
 C73, C74, C75, C76, C71, C72
 with sigma for 1-2 distances of 0.004 and sigma for 1-3 distances of 0.004
 C96, C95, C94, C93, C92, C91
 with sigma for 1-2 distances of 0.004 and sigma for 1-3 distances of 0.004
 F25, F29, F30, F27, F28, F26
 with sigma for 1-2 distances of 0.004 and sigma for 1-3 distances of 0.004
7. Others
 Sof(H70C)=Sof(H70D)=Sof(C80)=Sof(H80)=Sof(C81)=Sof(C82)=Sof(H82)=Sof(C83)=
 Sof(H83)=Sof(C78)=Sof(C79)=Sof(H79)=Sof(C84)=Sof(F3)=Sof(F1)=Sof(F2)=1-FVAR(1)
 Sof(H70A)=Sof(H70B)=Sof(C73)=Sof(H73)=Sof(C74)=Sof(C75)=Sof(H75)=Sof(C76)=
 Sof(H76)=Sof(C71)=Sof(C72)=Sof(H72)=Sof(C77)=Sof(F6)=Sof(F4)=Sof(F5)=FVAR(1)
 Sof(C125)=Sof(H125)=Sof(C126)=Sof(H126)=Sof(C127)=Sof(H127)=Sof(C128)=
 Sof(C124)=Sof(H124)=Sof(C129)=Sof(H12A)=Sof(H12B)=Sof(C135)=Sof(H135)=
 Sof(C130)=Sof(C131)=Sof(H131)=Sof(C132)=Sof(H132)=Sof(C133)=Sof(C134)=
 Sof(H134)=Sof(C136)=Sof(F27)=Sof(F25)=Sof(F26)=1-FVAR(2)
 Sof(C113)=Sof(H113)=Sof(C114)=Sof(H114)=Sof(C115)=Sof(C111)=Sof(H111)=
 Sof(C112)=Sof(H112)=Sof(C116)=Sof(H11A)=Sof(H11B)=Sof(C118)=Sof(H118)=
 Sof(C117)=Sof(C122)=Sof(H122)=Sof(C121)=Sof(H121)=Sof(C120)=Sof(C119)=
 Sof(H119)=Sof(C123)=Sof(F28)=Sof(F29)=Sof(F30)=FVAR(2)
 Sof(F14)=Sof(F13)=Sof(F15)=1-FVAR(3)
 Sof(F17)=Sof(F18)=Sof(F16)=FVAR(3)
 Sof(F8)=Sof(F9)=Sof(F7)=1-FVAR(4)
 Sof(F10)=Sof(F12)=Sof(F11)=FVAR(4)
 Sof(C105)=Sof(H105)=Sof(C106)=Sof(H106)=Sof(C107)=Sof(C108)=Sof(H108)=
 Sof(C109)=Sof(H109)=Sof(C104)=Sof(C110)=Sof(F24)=Sof(F22)=Sof(F23)=Sof(C103)=
 Sof(H10A)=Sof(H10B)=Sof(C102)=Sof(C98)=Sof(H98)=Sof(C99)=Sof(H99)=Sof(C100)=
 Sof(H100)=Sof(C101)=Sof(H101)=1-FVAR(5)
 Sof(C86)=Sof(H86)=Sof(C87)=Sof(H87)=Sof(C88)=Sof(H88)=Sof(C89)=Sof(C85)=
 Sof(H85)=Sof(C90)=Sof(H90A)=Sof(H90B)=Sof(C96)=Sof(H96)=Sof(C95)=Sof(H95)=
 Sof(C94)=Sof(C93)=Sof(H93)=Sof(C92)=Sof(H92)=Sof(C91)=Sof(C97)=Sof(F19)=
 Sof(F20)=Sof(F21)=FVAR(5)
8.a Ternary CH refined with riding coordinates:
 C86(H86)
8.b Secondary CH2 refined with riding coordinates:
 C30(H30A,H30B), C43(H43A,H43B), C70(H70A,H70B), C70(H70C,H70D), C116(H11A,
 H11B), C90(H90A,H90B), C56(H56A,H56B), C129(H12A,H12B), C103(H10A,H10B)
8.c Aromatic/amide H refined with riding coordinates:
 C142(H), C15(H15), C11(H11), C12(H12), C6(H6), C7(H7), C67(H67), C139(HA),
 C68(H68), C22(H22), C14(H14), C3(H3), C26(H26), C28(H28), C54(H54), C19(H19),
 C25(H25), C23(H23), C20(H20), C4(H4), C27(H27), C65(H65), C66(H66), C41(H41),
 C40(H40), C38(H38), C51(H51), C52(H52), C53(H53), C87(H87), C88(H88), C85(H85),
  C113(H113), C114(H114), C111(H111), C112(H112), C39(H39), C49(H49), C48(H48),
 C46(H46), C45(H45), C33(H33), C35(H35), C36(H36), C32(H32), C118(H118),
 C122(H122), C121(H121), C119(H119), C62(H62), C60(H60), C58(H58), C63(H63),
 C73(H73), C75(H75), C76(H76), C72(H72), C96(H96), C95(H95), C93(H93), C92(H92),
  C80(H80), C82(H82), C83(H83), C79(H79), C105(H105), C106(H106), C108(H108),
 C109(H109), C125(H125), C126(H126), C127(H127), C124(H124), C135(H135),
 C131(H131), C132(H132), C134(H134), C98(H98), C99(H99), C100(H100), C101(H101)
8.d Fitted pentagon refined as free rotating group:
 C86(C87,C88,C89,C85), C113(C114,C115,C111,C112), C125(C126,C127,C128,C124),
 C102(C98,C99,C100,C101)
8.e Fitted hexagon refined as free rotating group:
 C44(C49,C48,C47,C46,C45), C33(C34,C35,C36,C31,C32), C118(C117,C122,C121,C120,
 C119), C80(C81,C82,C83,C78,C79), C105(C106,C107,C108,C109,C104), C135(C130,
 C131,C132,C133,C134)
8.f Idealised Me refined as rotating group:
 C140(HB,HC,HD), C141(HE,HF,HG), C138(HH,HI,HJ), C137(HK,HL,HM)
;
_smtbx_masks_special_details
;
A solvent mask was calculated and 687 electrons were 
found in a volume of 2436\%A^3^ in 2 voids per unit cell. 
This is consistent with the presence of 
8[C3H7NO], 2[H2O] per Asymmetric Unit 
which account for 680 electrons 
per unit cell.
;
_smtbx_masks_void_probe_radius 1.2
_smtbx_masks_void_truncation_radius 1.2
_olex2_submission_special_instructions 'No special instructions were received'
_oxdiff_exptl_absorpt_empirical_details
;
Empirical correction (ABSPACK) includes:
- Absorption correction using spherical harmonics
- Frame scaling
;
_oxdiff_exptl_absorpt_empirical_full_max 1.499
_oxdiff_exptl_absorpt_empirical_full_min 0.692

loop_
_space_group_symop_operation_xyz
'x, y, z'
'-x, -y, -z'

loop_
_atom_site_label
_atom_site_type_symbol
_atom_site_fract_x
_atom_site_fract_y
_atom_site_fract_z
_atom_site_U_iso_or_equiv
_atom_site_adp_type
_atom_site_occupancy
_atom_site_site_symmetry_order
_atom_site_calc_flag
_atom_site_refinement_flags_posn
_atom_site_refinement_flags_adp
_atom_site_refinement_flags_occupancy
_atom_site_disorder_assembly
_atom_site_disorder_group
Zr1 Zr 0.12204(2) 0.43039(2) 0.07723(2) 0.06179(12) Uani 1 1 d . . . . .
Zr3 Zr 0.09967(2) 0.29630(2) 0.05007(2) 0.06436(12) Uani 1 1 d D . . . .
Zr5 Zr 0.51691(2) 0.19233(2) 0.32081(2) 0.06751(12) Uani 1 1 d . . . . .
Zr6 Zr 0.49914(2) 0.05919(2) 0.29015(2) 0.06839(13) Uani 1 1 d . . . . .
Zr2 Zr -0.02057(2) 0.31858(2) 0.19039(2) 0.06461(12) Uani 1 1 d . . . . .
Zr4 Zr 0.37576(2) 0.07799(2) 0.43104(2) 0.06850(13) Uani 1 1 d . . . . .
Cl2 Cl 0.13133(8) 0.47803(7) -0.14253(7) 0.0889(4) Uani 1 1 d . . . . .
Cl1 Cl 0.46716(13) -0.13536(6) 0.46856(9) 0.1119(6) Uani 1 1 d . . . . .
O1 O 0.09727(15) 0.33040(13) 0.12355(15) 0.0614(6) Uani 1 1 d . . . . .
O2 O -0.00362(16) 0.42068(14) 0.13196(17) 0.0675(7) Uani 1 1 d . . . . .
O17 O 0.51032(16) 0.23055(15) 0.21828(16) 0.0703(8) Uani 1 1 d . . . . .
O10 O 0.02582(16) 0.21921(14) 0.22632(16) 0.0658(7) Uani 1 1 d . . . . .
O9 O 0.10573(17) 0.20437(14) 0.13206(16) 0.0663(7) Uani 1 1 d . . . . .
O7 O 0.24428(16) 0.39151(13) 0.05082(16) 0.0648(7) Uani 1 1 d . . . . .
O11 O 0.43407(16) 0.12728(13) 0.32947(15) 0.0641(7) Uani 1 1 d . . . . .
O19 O 0.37693(17) 0.04283(14) 0.29341(17) 0.0697(7) Uani 1 1 d . . . . .
O6 O 0.14078(17) 0.40980(13) 0.17307(16) 0.0652(7) Uani 1 1 d . . . . .
O16 O 0.40593(17) 0.24704(15) 0.34077(17) 0.0706(8) Uani 1 1 d . . . . .
O8 O 0.22961(16) 0.30123(14) 0.03383(16) 0.0652(7) Uani 1 1 d . . . . .
O5 O 0.04339(16) 0.33619(14) 0.24895(16) 0.0666(7) Uani 1 1 d . . . . .
O15 O 0.31039(18) 0.17072(15) 0.41319(17) 0.0713(8) Uani 1 1 d . . . . .
O18 O 0.49851(17) 0.14224(14) 0.19812(17) 0.0696(7) Uani 1 1 d . . . . .
O4 O -0.02324(17) 0.29838(15) 0.10742(17) 0.0693(7) Uani 1 1 d . . . . .
O14 O 0.45579(18) 0.01036(15) 0.39611(18) 0.0744(8) Uani 1 1 d . . . . .
O12 O 0.47270(18) 0.13124(15) 0.42466(17) 0.0715(8) Uani 1 1 d . . . . .
O20 O 0.29506(17) 0.05470(14) 0.38806(17) 0.0694(8) Uani 1 1 d . . . . .
O13 O 0.58397(16) 0.11428(14) 0.29618(17) 0.0702(8) Uani 1 1 d . . . . .
O21 O 0.8493(2) 0.25842(16) 0.0937(2) 0.0823(9) Uani 1 1 d . . . . .
O3 O 0.10621(17) 0.40040(14) 0.00471(16) 0.0667(7) Uani 1 1 d . . . . .
O22 O -0.25518(18) 0.10342(18) 0.2562(2) 0.0848(10) Uani 1 1 d . . . . .
N2 N 0.7241(2) 0.27153(18) 0.0851(2) 0.0751(10) Uani 1 1 d . . . . .
N1 N -0.1323(3) 0.0895(2) 0.2691(3) 0.0928(14) Uani 1 1 d . . . . .
C10 C 0.1658(2) 0.3331(2) 0.2710(2) 0.0630(9) Uani 1 1 d . . . . .
C17 C 0.0860(2) 0.1939(2) 0.1939(2) 0.0654(10) Uani 1 1 d . . . . .
C18 C 0.1371(2) 0.1493(2) 0.2321(2) 0.0667(10) Uani 1 1 d . . . . .
C9 C 0.1122(2) 0.3622(2) 0.2286(2) 0.0646(10) Uani 1 1 d . . . . .
C21 C 0.2462(2) 0.08318(19) 0.2964(2) 0.0664(10) Uani 1 1 d . . . . .
C8 C 0.4866(2) 0.2018(2) 0.1899(2) 0.0642(10) Uani 1 1 d . . . . .
C142 C 0.7938(3) 0.2929(2) 0.0778(3) 0.0777(13) Uani 1 1 d . . . . .
H H 0.802837 0.338949 0.058603 0.093 Uiso 1 1 calc R U . . .
C24 C 0.3108(3) 0.0578(2) 0.3285(3) 0.0686(11) Uani 1 1 d . . . . .
C1 C 0.2639(2) 0.3348(2) 0.0517(2) 0.0637(10) Uani 1 1 d . . . . .
C15 C 0.1405(3) 0.2778(2) 0.3276(3) 0.0780(13) Uani 1 1 d . . . . .
H15 H 0.086471 0.262044 0.343881 0.094 Uiso 1 1 calc R U . . .
C2 C 0.3316(2) 0.30405(19) 0.0780(2) 0.0623(9) Uani 1 1 d . . . . .
C13 C 0.2724(3) 0.2675(2) 0.3379(2) 0.0655(10) Uani 1 1 d . . . . .
C16 C 0.3334(2) 0.2254(2) 0.3663(2) 0.0641(9) Uani 1 1 d . . . . .
C5 C 0.4394(2) 0.2397(2) 0.1445(2) 0.0658(10) Uani 1 1 d . . . . .
C11 C 0.2421(3) 0.3588(2) 0.2501(3) 0.0807(14) Uani 1 1 d . . . . .
H11 H 0.258221 0.398949 0.212943 0.097 Uiso 1 1 calc R U . . .
C29 C 0.1568(4) 0.5408(2) 0.0744(3) 0.0871(16) Uani 1 1 d . . . . .
C12 C 0.2956(3) 0.3251(2) 0.2842(3) 0.0796(14) Uani 1 1 d . . . . .
H12 H 0.348561 0.342356 0.269904 0.095 Uiso 1 1 calc R U . . .
C6 C 0.4196(3) 0.3030(2) 0.1380(3) 0.0810(14) Uani 1 1 d . . . . .
H6 H 0.442743 0.324748 0.156546 0.097 Uiso 1 1 calc R U . . .
C7 C 0.3651(3) 0.3360(2) 0.1042(3) 0.0819(14) Uani 1 1 d . . . . .
H7 H 0.351543 0.380018 0.099463 0.098 Uiso 1 1 calc R U . . .
C67 C -0.1684(3) 0.3342(3) 0.2138(3) 0.0938(17) Uani 1 1 d . . . . .
H67 H -0.185538 0.358680 0.176243 0.113 Uiso 1 1 calc R U . . .
C139 C -0.2117(3) 0.0850(3) 0.2914(3) 0.0884(15) Uani 1 1 d . . . . .
HA H -0.237476 0.065979 0.338620 0.106 Uiso 1 1 calc R U . . .
C68 C -0.1508(3) 0.3604(3) 0.2525(3) 0.0930(16) Uani 1 1 d . . . . .
H68 H -0.152330 0.405406 0.246541 0.112 Uiso 1 1 calc R U . . .
C22 C 0.2603(3) 0.0904(3) 0.2322(3) 0.0846(14) Uani 1 1 d . . . . .
H22 H 0.307424 0.072223 0.209756 0.102 Uiso 1 1 calc R U . . .
C14 C 0.1942(3) 0.2448(2) 0.3612(3) 0.0783(13) Uani 1 1 d . . . . .
H14 H 0.176822 0.206475 0.400422 0.094 Uiso 1 1 calc R U . . .
C140 C 0.7077(3) 0.2017(2) 0.1111(3) 0.0833(14) Uani 1 1 d . . . . .
HB H 0.700824 0.189652 0.076180 0.125 Uiso 1 1 calc R U . . .
HC H 0.658294 0.190451 0.150195 0.125 Uiso 1 1 calc R U . . .
HD H 0.753087 0.177721 0.124420 0.125 Uiso 1 1 calc R U . . .
C3 C 0.3556(3) 0.2418(3) 0.0809(3) 0.0862(15) Uani 1 1 d . . . . .
H3 H 0.335740 0.220979 0.059615 0.103 Uiso 1 1 calc R U . . .
C26 C 0.1002(4) 0.5424(3) 0.0006(4) 0.101(2) Uani 1 1 d . . . . .
H26 H 0.061753 0.545330 -0.020871 0.122 Uiso 1 1 calc R U . . .
C28 C 0.2162(3) 0.5280(2) 0.0233(3) 0.0831(15) Uani 1 1 d . . . . .
H28 H 0.270968 0.519101 0.020676 0.100 Uiso 1 1 calc R U . . .
C54 C 0.2511(3) 0.0295(3) 0.5307(3) 0.0918(18) Uani 1 1 d . . . . .
H54 H 0.201279 0.034441 0.522265 0.110 Uiso 1 1 calc R U . . .
C19 C 0.1208(3) 0.1387(3) 0.2989(3) 0.0784(12) Uani 1 1 d . . . . .
H19 H 0.072068 0.154002 0.322808 0.094 Uiso 1 1 calc R U . . .
C25 C 0.0852(3) 0.5489(3) 0.0592(4) 0.099(2) Uani 1 1 d . . . . .
H25 H 0.033976 0.557738 0.086380 0.119 Uiso 1 1 calc R U . . .
C42 C 0.5628(3) 0.3024(3) 0.3110(5) 0.109(3) Uani 1 1 d . . . . .
C141 C 0.6625(3) 0.3152(3) 0.0647(4) 0.0943(18) Uani 1 1 d . . . . .
HE H 0.677625 0.360333 0.054039 0.141 Uiso 1 1 calc R U . . .
HF H 0.610806 0.303476 0.101400 0.141 Uiso 1 1 calc R U . . .
HG H 0.657469 0.311326 0.024917 0.141 Uiso 1 1 calc R U . . .
C23 C 0.2066(3) 0.1245(3) 0.1977(3) 0.0886(15) Uani 1 1 d . . . . .
H23 H 0.217592 0.130392 0.152088 0.106 Uiso 1 1 calc R U . . .
C20 C 0.1755(3) 0.1054(3) 0.3314(3) 0.0804(13) Uani 1 1 d . . . . .
H20 H 0.164267 0.098137 0.377451 0.096 Uiso 1 1 calc R U . . .
C138 C -0.0879(3) 0.1147(3) 0.1995(3) 0.0877(15) Uani 1 1 d . . . . .
HH H -0.124878 0.123177 0.173680 0.132 Uiso 1 1 calc R U . . .
HI H -0.047856 0.082844 0.188372 0.132 Uiso 1 1 calc R U . . .
HJ H -0.060410 0.155656 0.188142 0.132 Uiso 1 1 calc R U . . .
C4 C 0.4096(3) 0.2093(3) 0.1153(3) 0.0862(15) Uani 1 1 d . . . . .
H4 H 0.425272 0.165986 0.118291 0.103 Uiso 1 1 calc R U . . .
C27 C 0.1824(5) 0.5305(2) -0.0236(3) 0.101(2) Uani 1 1 d . . . . .
H27 H 0.210129 0.525104 -0.065090 0.121 Uiso 1 1 calc R U . . .
C65 C -0.1359(3) 0.2512(3) 0.2904(3) 0.0910(17) Uani 1 1 d . . . . .
H65 H -0.125539 0.207862 0.316453 0.109 Uiso 1 1 calc R U . . .
C66 C -0.1582(3) 0.2678(3) 0.2361(3) 0.0881(15) Uani 1 1 d . . . . .
H66 H -0.165585 0.238977 0.216575 0.106 Uiso 1 1 calc R U . . .
C41 C 0.5818(4) 0.2507(3) 0.3675(4) 0.1020(19) Uani 1 1 d . . . . .
H41 H 0.559154 0.243498 0.414026 0.122 Uiso 1 1 calc R U . . .
C40 C 0.6412(4) 0.2144(3) 0.3368(5) 0.101(2) Uani 1 1 d . . . . .
H40 H 0.666479 0.177349 0.360371 0.122 Uiso 1 1 calc R U . . .
C69 C -0.1298(3) 0.3077(4) 0.3038(3) 0.0950(18) Uani 1 1 d D . . . .
C55 C 0.2849(6) 0.0730(3) 0.5483(3) 0.114(2) Uani 1 1 d . . . . .
C38 C 0.6137(4) 0.2898(3) 0.2544(4) 0.0975(18) Uani 1 1 d . . . . .
H38 H 0.615833 0.315697 0.209657 0.117 Uiso 1 1 calc R U . . .
C51 C 0.3572(6) 0.0453(6) 0.5559(4) 0.137(4) Uani 1 1 d . . . . .
H51 H 0.392719 0.063040 0.568515 0.164 Uiso 1 1 calc R U . . .
C52 C 0.3694(5) -0.0075(6) 0.5437(4) 0.142(4) Uani 1 1 d . . . . .
H52 H 0.415903 -0.033620 0.544947 0.171 Uiso 1 1 calc R U . . .
C53 C 0.3048(5) -0.0213(3) 0.5283(3) 0.111(2) Uani 1 1 d . . . . .
H53 H 0.298919 -0.057966 0.518220 0.133 Uiso 1 1 calc R U . . .
C86 C 0.5810(10) -0.0437(7) 0.2993(5) 0.078(3) Uani 0.566(6) 1 d G . P A 2
H86 H 0.594601 -0.073150 0.340100 0.094 Uiso 0.566(6) 1 calc R U P A 2
C87 C 0.6326(5) 0.0059(7) 0.2432(10) 0.086(4) Uani 0.566(6) 1 d G . P A 2
H87 H 0.681920 0.021432 0.240861 0.104 Uiso 0.566(6) 1 calc R U P A 2
C88 C 0.5977(8) 0.0280(5) 0.1913(5) 0.085(4) Uani 0.566(6) 1 d G . P A 2
H88 H 0.619471 0.061049 0.148133 0.102 Uiso 0.566(6) 1 calc R U P A 2
C89 C 0.5245(7) -0.0078(9) 0.2154(7) 0.091(5) Uani 0.566(6) 1 d G . P A 2
C85 C 0.5142(7) -0.0521(5) 0.2821(7) 0.088(5) Uani 0.566(6) 1 d G . P A 2
H85 H 0.470238 -0.082128 0.310292 0.106 Uiso 0.566(6) 1 calc R U P A 2
C113 C 0.0748(11) 0.3111(5) -0.0566(7) 0.087(6) Uani 0.441(9) 1 d DG U P B 1
H113 H 0.054881 0.352374 -0.078347 0.105 Uiso 0.441(9) 1 calc R U P B 1
C114 C 0.0272(5) 0.2554(10) -0.0069(9) 0.096(7) Uani 0.441(9) 1 d DG . P B 1
H114 H -0.030094 0.252880 0.010332 0.115 Uiso 0.441(9) 1 calc R U P B 1
C115 C 0.0804(13) 0.2041(4) 0.0124(6) 0.108(8) Uani 0.441(9) 1 d DG . P B 1
C111 C 0.1608(9) 0.2281(8) -0.0253(8) 0.081(6) Uani 0.441(9) 1 d DG U P B 1
H111 H 0.208548 0.204171 -0.022501 0.098 Uiso 0.441(9) 1 calc R U P B 1
C112 C 0.1574(8) 0.2942(8) -0.0679(5) 0.071(4) Uani 0.441(9) 1 d G U P B 1
H112 H 0.202370 0.322270 -0.098639 0.085 Uiso 0.441(9) 1 calc R U P B 1
C39 C 0.6577(4) 0.2383(4) 0.2706(5) 0.107(2) Uani 1 1 d . . . . .
H39 H 0.695250 0.220915 0.239997 0.128 Uiso 1 1 calc R U . . .
C137 C -0.0855(4) 0.0676(5) 0.3151(4) 0.140(4) Uani 1 1 d . . . . .
HK H -0.122218 0.056146 0.361406 0.210 Uiso 1 1 calc R U . . .
HL H -0.048453 0.102841 0.304456 0.210 Uiso 1 1 calc R U . . .
HM H -0.054456 0.029161 0.310097 0.210 Uiso 1 1 calc R U . . .
C30 C 0.1737(10) 0.5467(4) 0.1314(4) 0.186(6) Uani 1 1 d . U . . .
H30A H 0.216731 0.515988 0.141982 0.224 Uiso 1 1 calc R U . . .
H30B H 0.124458 0.533904 0.171501 0.224 Uiso 1 1 calc R U . . .
C43 C 0.5088(4) 0.3586(3) 0.3130(6) 0.152(4) Uani 1 1 d . . . . .
H43A H 0.462107 0.343942 0.355064 0.183 Uiso 1 1 calc R U . . .
H43B H 0.487803 0.371998 0.274993 0.183 Uiso 1 1 calc R U . . .
C70 C -0.1121(5) 0.3104(6) 0.3626(4) 0.146(4) Uani 1 1 d . . . . .
H70A H -0.071441 0.345437 0.346479 0.176 Uiso 0.586(8) 1 calc R U P C 1
H70B H -0.089302 0.268280 0.385056 0.176 Uiso 0.586(8) 1 calc R U P C 1
H70C H -0.056189 0.295281 0.359161 0.176 Uiso 0.414(8) 1 calc R U P C 2
H70D H -0.113128 0.356829 0.357735 0.176 Uiso 0.414(8) 1 calc R U P C 2
C116 C 0.1097(14) 0.1331(5) 0.0501(7) 0.108(6) Uani 0.441(9) 1 d D . P B 1
H11A H 0.162096 0.137187 0.055107 0.129 Uiso 0.441(9) 1 calc R U P B 1
H11B H 0.069911 0.113252 0.095616 0.129 Uiso 0.441(9) 1 calc R U P B 1
C44 C 0.5480(4) 0.4179(3) 0.3095(5) 0.301(9) Uani 1 1 d G U . . .
C49 C 0.6313(4) 0.4278(4) 0.2830(7) 0.295(9) Uani 1 1 d G U . . .
H49 H 0.664957 0.397227 0.266389 0.354 Uiso 1 1 calc R U . . .
C48 C 0.6653(4) 0.4825(5) 0.2806(8) 0.329(10) Uani 1 1 d G U . . .
H48 H 0.722196 0.489317 0.262505 0.395 Uiso 1 1 calc R U . . .
C47 C 0.6160(6) 0.5273(4) 0.3049(6) 0.335(10) Uani 1 1 d DG U . . .
C46 C 0.5328(6) 0.5173(5) 0.3314(9) 0.397(12) Uani 1 1 d G U . . .
H46 H 0.499117 0.547911 0.347988 0.476 Uiso 1 1 calc R U . . .
C45 C 0.4988(4) 0.4626(5) 0.3337(9) 0.388(12) Uani 1 1 d G U . . .
H45 H 0.441876 0.455821 0.351873 0.466 Uiso 1 1 calc R U . . .
C33 C 0.2948(6) 0.6858(4) 0.1144(5) 0.259(8) Uani 1 1 d G U . . .
H33 H 0.342679 0.691538 0.121845 0.310 Uiso 1 1 calc R U . . .
C34 C 0.2502(8) 0.7398(3) 0.0900(5) 0.260(8) Uani 1 1 d DG U . . .
C35 C 0.1802(7) 0.7313(3) 0.0791(5) 0.247(7) Uani 1 1 d G U . . .
H35 H 0.149623 0.768252 0.062438 0.296 Uiso 1 1 calc R U . . .
C36 C 0.1548(6) 0.6689(3) 0.0924(4) 0.208(6) Uani 1 1 d G U . . .
H36 H 0.106970 0.663127 0.084943 0.249 Uiso 1 1 calc R U . . .
C31 C 0.1995(6) 0.6149(2) 0.1168(4) 0.192(5) Uani 1 1 d G U . . .
C32 C 0.2695(6) 0.6233(3) 0.1277(5) 0.240(7) Uani 1 1 d G U . . .
H32 H 0.300025 0.586411 0.144351 0.289 Uiso 1 1 calc R U . . .
C90 C 0.4692(9) -0.0049(11) 0.1781(9) 0.138(6) Uani 0.566(6) 1 d . . P A 2
H90A H 0.442717 0.038097 0.167786 0.166 Uiso 0.566(6) 1 calc R U P A 2
H90B H 0.426784 -0.039506 0.205645 0.166 Uiso 0.566(6) 1 calc R U P A 2
C118 C 0.0843(11) 0.1061(6) -0.0384(8) 0.166(8) Uani 0.441(9) 1 d DG U P B 1
H118 H 0.058090 0.146816 -0.050697 0.199 Uiso 0.441(9) 1 calc R U P B 1
C117 C 0.1187(9) 0.0893(5) 0.0119(6) 0.095(4) Uani 0.441(9) 1 d DG U P B 1
C122 C 0.1570(12) 0.0297(7) 0.0299(9) 0.178(9) Uani 0.441(9) 1 d DG U P B 1
H122 H 0.180588 0.018194 0.064338 0.213 Uiso 0.441(9) 1 calc R U P B 1
C121 C 0.1609(13) -0.0130(7) -0.0024(12) 0.213(13) Uani 0.441(9) 1 d DG U P B 1
H121 H 0.187117 -0.053680 0.009959 0.256 Uiso 0.441(9) 1 calc R U P B 1
C120 C 0.1265(12) 0.0039(8) -0.0527(10) 0.162(9) Uani 0.441(9) 1 d DG U P B 1
C119 C 0.0882(13) 0.0634(8) -0.0707(9) 0.191(10) Uani 0.441(9) 1 d DG U P B 1
H119 H 0.064619 0.074941 -0.105077 0.230 Uiso 0.441(9) 1 calc R U P B 1
C56 C 0.2385(14) 0.1304(6) 0.5593(7) 0.303(12) Uani 1 1 d . U . . .
H56A H 0.271769 0.155377 0.569577 0.363 Uiso 1 1 calc R U . . .
H56B H 0.228958 0.159279 0.517086 0.363 Uiso 1 1 calc R U . . .
C50 C 0.6665(11) 0.5881(8) 0.2991(7) 0.329(12) Uiso 1 1 d D U . . .
F14 F 0.7100(14) 0.5652(11) 0.3397(11) 0.187(10) Uiso 0.326(16) 1 d D . P D 1
F13 F 0.6076(11) 0.6244(11) 0.3233(10) 0.182(10) Uiso 0.326(16) 1 d D . P D 1
F15 F 0.7014(11) 0.6206(8) 0.2349(7) 0.148(8) Uiso 0.326(16) 1 d D . P D 1
C62 C 0.0831(12) 0.0752(7) 0.7294(7) 0.368(12) Uani 1 1 d D U . . .
H62 H 0.080566 0.058609 0.775106 0.441 Uiso 1 1 calc R U . . .
C61 C 0.0127(12) 0.0898(9) 0.7140(10) 0.455(15) Uani 1 1 d D U . . .
C60 C 0.0151(13) 0.1154(11) 0.6481(11) 0.514(17) Uani 1 1 d D U . . .
H60 H -0.033095 0.124414 0.636901 0.617 Uiso 1 1 calc R U . . .
C58 C 0.0892(13) 0.1274(10) 0.5991(9) 0.434(14) Uani 1 1 d D U . . .
H58 H 0.092015 0.145606 0.553359 0.520 Uiso 1 1 calc R U . . .
C57 C 0.1598(11) 0.1138(6) 0.6140(6) 0.332(11) Uani 1 1 d D U . . .
C63 C 0.1581(11) 0.0842(7) 0.6789(6) 0.305(10) Uani 1 1 d D U . . .
H63 H 0.206329 0.070267 0.689526 0.366 Uiso 1 1 calc R U . . .
C64 C -0.0635(12) 0.0696(11) 0.7750(12) 0.54(2) Uani 1 1 d D U . . .
F31 F -0.1276(15) 0.1024(13) 0.7645(15) 0.61(3) Uani 1 1 d D U . . .
F32 F -0.0599(17) 0.0795(14) 0.8286(12) 0.72(3) Uani 1 1 d D U . . .
F33 F -0.0857(11) 0.0075(11) 0.7967(12) 0.445(13) Uani 1 1 d D U . . .
C73 C -0.2575(12) 0.3732(14) 0.4961(12) 0.312(12) Uani 0.586(8) 1 d D U P C 1
H73 H -0.254568 0.399179 0.520034 0.374 Uiso 0.586(8) 1 calc R U P C 1
C74 C -0.3308(12) 0.3494(10) 0.5054(9) 0.286(11) Uani 0.586(8) 1 d D U P C 1
C75 C -0.3329(9) 0.3121(14) 0.4702(11) 0.272(11) Uani 0.586(8) 1 d D U P C 1
H75 H -0.383068 0.293644 0.478145 0.326 Uiso 0.586(8) 1 calc R U P C 1
C76 C -0.2654(10) 0.3006(15) 0.4242(12) 0.271(12) Uani 0.586(8) 1 d D U P C 1
H76 H -0.269298 0.276357 0.398921 0.326 Uiso 0.586(8) 1 calc R U P C 1
C71 C -0.1918(9) 0.3242(7) 0.4147(6) 0.242(11) Uani 0.586(8) 1 d D U P C 1
C72 C -0.1881(11) 0.3596(14) 0.4519(12) 0.289(12) Uani 0.586(8) 1 d D U P C 1
H72 H -0.137228 0.374614 0.447115 0.347 Uiso 0.586(8) 1 calc R U P C 1
C123 C 0.1239(9) -0.0502(7) -0.0769(8) 0.191(15) Uani 0.441(9) 1 d D U P B 1
F28 F 0.1879(7) -0.0471(6) -0.1272(7) 0.130(4) Uiso 0.441(9) 1 d D . P B 1
F29 F 0.0634(8) -0.0381(8) -0.1019(8) 0.166(5) Uiso 0.441(9) 1 d D . P B 1
F30 F 0.1171(8) -0.1106(6) -0.0352(6) 0.154(5) Uiso 0.441(9) 1 d D . P B 1
C96 C 0.5155(13) -0.0742(8) 0.1065(11) 0.239(10) Uani 0.566(6) 1 d D U P A 2
H96 H 0.478657 -0.106770 0.142619 0.286 Uiso 0.566(6) 1 calc R U P A 2
C95 C 0.5624(12) -0.0874(8) 0.0507(11) 0.217(9) Uani 0.566(6) 1 d D U P A 2
H95 H 0.559921 -0.129004 0.048404 0.260 Uiso 0.566(6) 1 calc R U P A 2
C94 C 0.6128(10) -0.0385(8) -0.0015(9) 0.187(7) Uani 0.566(6) 1 d D U P A 2
C93 C 0.6148(10) 0.0194(7) 0.0018(10) 0.179(7) Uani 0.566(6) 1 d D U P A 2
H93 H 0.650267 0.052655 -0.034692 0.215 Uiso 0.566(6) 1 calc R U P A 2
C92 C 0.5673(11) 0.0321(8) 0.0561(10) 0.198(9) Uani 0.566(6) 1 d D U P A 2
H92 H 0.566455 0.075236 0.055754 0.237 Uiso 0.566(6) 1 calc R U P A 2
C91 C 0.5209(8) -0.0153(8) 0.1109(9) 0.169(6) Uani 0.566(6) 1 d D U P A 2
C80 C -0.2900(9) 0.2142(13) 0.5096(6) 0.224(12) Uani 0.414(8) 1 d DG U P C 2
H80 H -0.341797 0.198190 0.517910 0.269 Uiso 0.414(8) 1 calc R U P C 2
C81 C -0.2623(11) 0.2029(12) 0.5628(5) 0.231(12) Uani 0.414(8) 1 d DG U P C 2
C82 C -0.1865(12) 0.2262(13) 0.5507(6) 0.229(12) Uani 0.414(8) 1 d DG U P C 2
H82 H -0.167543 0.218549 0.587068 0.274 Uiso 0.414(8) 1 calc R U P C 2
C83 C -0.1383(8) 0.2609(11) 0.4852(7) 0.218(12) Uani 0.414(8) 1 d DG U P C 2
H83 H -0.086478 0.276841 0.476896 0.261 Uiso 0.414(8) 1 calc R U P C 2
C78 C -0.1660(6) 0.2721(6) 0.4320(5) 0.173(11) Uani 0.414(8) 1 d DG U P C 2
C79 C -0.2418(8) 0.2488(11) 0.4441(5) 0.177(11) Uani 0.414(8) 1 d DG U P C 2
H79 H -0.260730 0.256482 0.407737 0.213 Uiso 0.414(8) 1 calc R U P C 2
C105 C 0.4183(14) -0.1275(13) 0.1810(17) 0.275(13) Uani 0.434(6) 1 d G U P A 1
H105 H 0.371844 -0.101545 0.178709 0.330 Uiso 0.434(6) 1 calc R U P A 1
C106 C 0.4381(16) -0.1738(12) 0.1511(14) 0.282(13) Uani 0.434(6) 1 d G U P A 1
H106 H 0.405160 -0.179542 0.128405 0.339 Uiso 0.434(6) 1 calc R U P A 1
C107 C 0.5061(15) -0.2118(9) 0.1545(11) 0.268(13) Uani 0.434(6) 1 d DG U P A 1
C108 C 0.5543(13) -0.2034(12) 0.1878(16) 0.277(13) Uani 0.434(6) 1 d G U P A 1
H108 H 0.600811 -0.229352 0.190062 0.333 Uiso 0.434(6) 1 calc R U P A 1
C109 C 0.5345(14) -0.1571(14) 0.2176(15) 0.275(13) Uani 0.434(6) 1 d G U P A 1
H109 H 0.567495 -0.151355 0.240366 0.329 Uiso 0.434(6) 1 calc R U P A 1
C104 C 0.4665(14) -0.1191(12) 0.2143(14) 0.273(13) Uani 0.434(6) 1 d DG U P A 1
C110 C 0.5159(14) -0.2589(14) 0.1166(14) 0.30(2) Uani 0.434(6) 1 d D U P A 1
F24 F 0.5916(12) -0.2665(10) 0.0903(10) 0.203(7) Uiso 0.434(6) 1 d D . P A 1
F22 F 0.482(2) -0.246(2) 0.0701(17) 0.38(2) Uiso 0.434(6) 1 d D . P A 1
F23 F 0.4844(19) -0.3139(16) 0.1613(15) 0.331(17) Uiso 0.434(6) 1 d D . P A 1
C84 C -0.3108(14) 0.1655(12) 0.6348(12) 0.228(15) Uani 0.414(8) 1 d D U P C 2
F3 F -0.3176(17) 0.1039(13) 0.6501(15) 0.295(15) Uani 0.414(8) 1 d D U P C 2
F1 F -0.3853(13) 0.1850(13) 0.6496(8) 0.31(2) Uani 0.414(8) 1 d D U P C 2
F2 F -0.2872(18) 0.170(2) 0.6799(11) 0.43(3) Uani 0.414(8) 1 d D U P C 2
C77 C -0.410(2) 0.3643(14) 0.5558(15) 0.38(2) Uiso 0.586(8) 1 d D U P C 1
F6 F -0.402(2) 0.3252(17) 0.6126(16) 0.437(19) Uiso 0.586(8) 1 d D . P C 1
F4 F -0.465(2) 0.3471(18) 0.5359(18) 0.433(19) Uiso 0.586(8) 1 d D . P C 1
F5 F -0.397(3) 0.4271(15) 0.537(2) 0.51(3) Uiso 0.586(8) 1 d D . P C 1
C97 C 0.6540(11) -0.0708(9) -0.0507(9) 0.179(8) Uiso 0.566(6) 1 d D . P A 2
C125 C 0.1237(11) 0.3093(5) -0.0691(4) 0.084(4) Uani 0.559(9) 1 d G U P B 2
H125 H 0.143774 0.350674 -0.102925 0.101 Uiso 0.559(9) 1 calc R U P B 2
C126 C 0.0410(8) 0.2910(6) -0.0334(7) 0.091(5) Uani 0.559(9) 1 d DG U P B 2
H126 H -0.003850 0.317968 -0.039217 0.109 Uiso 0.559(9) 1 calc R U P B 2
C127 C 0.0372(6) 0.2254(6) 0.0125(5) 0.096(5) Uani 0.559(9) 1 d DG U P B 2
H127 H -0.010625 0.200691 0.042783 0.115 Uiso 0.559(9) 1 calc R U P B 2
C128 C 0.1175(10) 0.2031(4) 0.0052(7) 0.083(4) Uani 0.559(9) 1 d DG U P B 2
C124 C 0.1709(4) 0.2550(9) -0.0452(8) 0.086(4) Uani 0.559(9) 1 d DG U P B 2
H124 H 0.228235 0.253611 -0.060298 0.103 Uiso 0.559(9) 1 calc R U P B 2
C129 C 0.1865(19) 0.1527(11) 0.0149(15) 0.303(17) Uani 0.559(9) 1 d D U P B 2
H12A H 0.239658 0.174776 -0.013167 0.364 Uiso 0.559(9) 1 calc R U P B 2
H12B H 0.184001 0.135369 0.062463 0.364 Uiso 0.559(9) 1 calc R U P B 2
C135 C 0.1175(15) 0.0490(10) 0.0341(8) 0.40(3) Uani 0.559(9) 1 d DG U P B 2
H135 H 0.084695 0.046597 0.077833 0.479 Uiso 0.559(9) 1 calc R U P B 2
C130 C 0.1772(13) 0.0974(9) -0.0049(10) 0.264(11) Uani 0.559(9) 1 d DG U P B 2
C131 C 0.2253(10) 0.1009(8) -0.0689(10) 0.240(10) Uani 0.559(9) 1 d DG U P B 2
H131 H 0.266090 0.133999 -0.095548 0.287 Uiso 0.559(9) 1 calc R U P B 2
C132 C 0.2137(10) 0.0560(8) -0.0940(8) 0.196(9) Uani 0.559(9) 1 d DG U P B 2
H132 H 0.246495 0.058356 -0.137788 0.235 Uiso 0.559(9) 1 calc R U P B 2
C133 C 0.1540(12) 0.0075(8) -0.0551(10) 0.225(12) Uani 0.559(9) 1 d DG U P B 2
C134 C 0.1059(14) 0.0041(9) 0.0090(10) 0.34(2) Uani 0.559(9) 1 d DG U P B 2
H134 H 0.065100 -0.029047 0.035592 0.413 Uiso 0.559(9) 1 calc R U P B 2
C136 C 0.1485(11) -0.0335(8) -0.0930(9) 0.261(18) Uani 0.559(9) 1 d D U P B 2
F27 F 0.2087(10) -0.0757(8) -0.0876(9) 0.214(6) Uiso 0.559(9) 1 d D . P B 2
F25 F 0.0883(14) -0.0753(13) -0.0675(13) 0.293(12) Uiso 0.559(9) 1 d D . P B 2
F26 F 0.1713(10) -0.0070(8) -0.1592(8) 0.197(5) Uiso 0.559(9) 1 d D . P B 2
C103 C 0.443(2) -0.068(2) 0.258(3) 0.28(2) Uani 0.434(6) 1 d D U P A 1
H10A H 0.402002 -0.036883 0.244299 0.330 Uiso 0.434(6) 1 calc R U P A 1
H10B H 0.420924 -0.093897 0.306467 0.330 Uiso 0.434(6) 1 calc R U P A 1
F17 F 0.626(2) 0.6327(15) 0.2636(16) 0.48(2) Uiso 0.674(16) 1 d D . P D 2
F18 F 0.6422(19) 0.5863(14) 0.3631(9) 0.361(13) Uiso 0.674(16) 1 d D . P D 2
F16 F 0.7428(13) 0.608(2) 0.2731(19) 0.63(3) Uiso 0.674(16) 1 d D . P D 2
C37 C 0.2851(9) 0.8114(10) 0.0783(7) 0.279(10) Uiso 1 1 d D . . . .
F10 F 0.2245(9) 0.8486(9) 0.0694(10) 0.260(8) Uiso 0.654(16) 1 d D . P E 1
F12 F 0.3476(9) 0.8192(9) 0.0237(8) 0.248(8) Uiso 0.654(16) 1 d D . P E 1
F11 F 0.3050(16) 0.8065(13) 0.1290(9) 0.351(13) Uiso 0.654(16) 1 d D . P E 1
F8 F 0.3582(12) 0.8128(18) 0.0807(17) 0.32(2) Uiso 0.346(16) 1 d D . P E 2
F9 F 0.2798(12) 0.8514(8) 0.0220(7) 0.150(7) Uiso 0.346(16) 1 d D . P E 2
F7 F 0.2350(12) 0.8252(10) 0.1301(8) 0.169(9) Uiso 0.346(16) 1 d D . P E 2
C102 C 0.5109(8) -0.0343(12) 0.2450(16) 0.110(9) Uani 0.434(6) 1 d G . P A 1
C98 C 0.5425(14) -0.0563(5) 0.2990(8) 0.089(6) Uani 0.434(6) 1 d G . P A 1
H98 H 0.521080 -0.091095 0.340899 0.106 Uiso 0.434(6) 1 calc R U P A 1
C99 C 0.6117(11) -0.0171(11) 0.2792(11) 0.081(5) Uani 0.434(6) 1 d G . P A 1
H99 H 0.644713 -0.021052 0.305623 0.097 Uiso 0.434(6) 1 calc R U P A 1
C100 C 0.6229(11) 0.0291(7) 0.2131(10) 0.093(6) Uani 0.434(6) 1 d G . P A 1
H100 H 0.664737 0.061501 0.187469 0.112 Uiso 0.434(6) 1 calc R U P A 1
C101 C 0.5606(19) 0.0185(9) 0.1920(8) 0.093(6) Uani 0.434(6) 1 d G . P A 1
H101 H 0.553479 0.042477 0.149722 0.112 Uiso 0.434(6) 1 calc R U P A 1
F19 F 0.7077(13) -0.1226(10) -0.0322(11) 0.307(11) Uiso 0.566(6) 1 d D . P A 2
F20 F 0.6319(6) -0.0934(5) -0.0757(5) 0.150(3) Uiso 0.566(6) 1 d D . P A 2
F21 F 0.7045(15) -0.0186(9) -0.1024(13) 0.332(12) Uiso 0.566(6) 1 d D . P A 2

loop_
_atom_site_aniso_label
_atom_site_aniso_U_11
_atom_site_aniso_U_22
_atom_site_aniso_U_33
_atom_site_aniso_U_23
_atom_site_aniso_U_13
_atom_site_aniso_U_12
Zr1 0.04816(18) 0.05358(18) 0.0850(2) -0.01190(16) -0.04013(17) 0.00416(13)
Zr3 0.05291(19) 0.0597(2) 0.0860(2) -0.01615(16) -0.04229(17) 0.00313(14)
Zr5 0.04631(19) 0.0616(2) 0.0921(3) -0.00863(17) -0.04177(18) -0.00050(14)
Zr6 0.04928(19) 0.0594(2) 0.0920(3) -0.00983(17) -0.04013(18) 0.00561(14)
Zr2 0.04267(18) 0.0635(2) 0.0875(2) -0.01394(17) -0.03745(16) 0.00214(14)
Zr4 0.0513(2) 0.0643(2) 0.0833(2) -0.00378(17) -0.04014(18) -0.00156(15)
Cl2 0.0822(7) 0.0838(7) 0.0883(7) -0.0200(6) -0.0350(6) 0.0269(6)
Cl1 0.1695(16) 0.0620(6) 0.1242(11) -0.0081(7) -0.0979(12) -0.0104(8)
O1 0.0469(13) 0.0550(13) 0.0843(17) -0.0141(12) -0.0377(12) 0.0022(10)
O2 0.0464(13) 0.0657(15) 0.0923(19) -0.0181(14) -0.0391(14) 0.0055(11)
O17 0.0462(13) 0.0691(16) 0.0876(19) -0.0060(14) -0.0373(13) -0.0034(12)
O10 0.0452(13) 0.0600(14) 0.0886(19) -0.0121(13) -0.0350(13) -0.0001(11)
O9 0.0563(15) 0.0600(14) 0.088(2) -0.0168(13) -0.0431(14) 0.0021(11)
O7 0.0465(13) 0.0546(14) 0.0892(19) -0.0102(13) -0.0371(13) 0.0038(11)
O11 0.0459(13) 0.0584(14) 0.0847(18) -0.0091(12) -0.0369(13) 0.0001(10)
O19 0.0524(15) 0.0593(15) 0.101(2) -0.0184(14) -0.0433(15) 0.0064(12)
O6 0.0569(15) 0.0555(14) 0.0851(18) -0.0120(13) -0.0420(14) 0.0031(11)
O16 0.0482(14) 0.0680(16) 0.095(2) -0.0145(14) -0.0414(14) 0.0019(12)
O8 0.0508(14) 0.0619(15) 0.0858(18) -0.0163(13) -0.0388(13) 0.0022(11)
O5 0.0482(14) 0.0668(15) 0.0873(19) -0.0177(14) -0.0377(13) 0.0013(11)
O15 0.0550(15) 0.0683(16) 0.0835(19) -0.0074(14) -0.0382(14) 0.0023(12)
O18 0.0485(14) 0.0617(15) 0.092(2) -0.0109(14) -0.0369(14) 0.0076(11)
O4 0.0495(14) 0.0676(16) 0.094(2) -0.0161(14) -0.0427(14) -0.0006(12)
O14 0.0569(15) 0.0616(15) 0.099(2) -0.0056(14) -0.0465(15) 0.0029(12)
O12 0.0568(15) 0.0641(16) 0.094(2) -0.0095(14) -0.0459(15) -0.0026(12)
O20 0.0510(14) 0.0648(16) 0.087(2) -0.0058(14) -0.0400(14) -0.0037(12)
O13 0.0459(13) 0.0634(15) 0.096(2) -0.0104(14) -0.0389(14) 0.0033(11)
O21 0.0643(18) 0.0694(17) 0.122(3) -0.0202(17) -0.0588(19) 0.0021(14)
O3 0.0561(15) 0.0590(14) 0.0889(19) -0.0162(13) -0.0428(14) 0.0056(12)
O22 0.0499(15) 0.087(2) 0.106(2) -0.0132(18) -0.0386(16) 0.0015(14)
N2 0.0542(18) 0.0620(19) 0.105(3) -0.0091(18) -0.0452(19) -0.0035(15)
N1 0.060(2) 0.085(3) 0.112(3) 0.003(2) -0.046(2) -0.0043(19)
C10 0.0493(19) 0.059(2) 0.084(3) -0.0193(18) -0.0360(19) 0.0054(15)
C17 0.049(2) 0.060(2) 0.088(3) -0.0116(19) -0.040(2) -0.0043(16)
C18 0.0492(19) 0.061(2) 0.091(3) -0.0143(19) -0.040(2) -0.0007(16)
C9 0.0495(19) 0.059(2) 0.089(3) -0.0196(19) -0.0379(19) 0.0067(16)
C21 0.054(2) 0.0540(19) 0.091(3) -0.0087(18) -0.044(2) -0.0007(16)
C8 0.0400(17) 0.061(2) 0.081(2) -0.0081(18) -0.0288(17) -0.0002(15)
C142 0.071(3) 0.061(2) 0.104(3) -0.010(2) -0.052(3) -0.0073(19)
C24 0.053(2) 0.056(2) 0.091(3) -0.0037(19) -0.043(2) -0.0060(16)
C1 0.0460(18) 0.060(2) 0.081(2) -0.0107(18) -0.0329(18) 0.0014(15)
C15 0.051(2) 0.079(3) 0.090(3) -0.002(2) -0.037(2) -0.0061(19)
C2 0.0464(18) 0.0569(19) 0.078(2) -0.0082(17) -0.0338(18) 0.0025(15)
C13 0.057(2) 0.063(2) 0.077(2) -0.0132(18) -0.0372(19) 0.0011(17)
C16 0.051(2) 0.060(2) 0.080(2) -0.0152(19) -0.0351(19) 0.0042(16)
C5 0.0425(17) 0.061(2) 0.087(3) -0.0119(19) -0.0325(18) 0.0037(15)
C11 0.063(2) 0.070(3) 0.100(3) -0.001(2) -0.049(2) -0.007(2)
C29 0.110(4) 0.058(2) 0.089(3) -0.002(2) -0.051(3) -0.014(3)
C12 0.056(2) 0.067(2) 0.106(3) -0.003(2) -0.047(2) -0.0057(19)
C6 0.074(3) 0.059(2) 0.126(4) -0.021(2) -0.069(3) 0.0080(19)
C7 0.071(3) 0.057(2) 0.128(4) -0.021(2) -0.064(3) 0.0101(19)
C67 0.046(2) 0.124(5) 0.102(4) -0.027(3) -0.033(2) 0.008(2)
C139 0.056(2) 0.096(3) 0.091(3) -0.003(3) -0.034(2) 0.002(2)
C68 0.057(3) 0.086(3) 0.117(4) -0.028(3) -0.017(3) -0.001(2)
C22 0.067(3) 0.095(3) 0.099(4) -0.033(3) -0.048(3) 0.027(2)
C14 0.057(2) 0.076(3) 0.089(3) -0.003(2) -0.038(2) -0.003(2)
C140 0.064(3) 0.064(2) 0.124(4) -0.017(2) -0.051(3) -0.0067(19)
C3 0.082(3) 0.077(3) 0.126(4) -0.038(3) -0.073(3) 0.023(2)
C26 0.107(4) 0.061(3) 0.157(6) -0.015(3) -0.099(5) 0.005(3)
C28 0.064(3) 0.054(2) 0.124(4) -0.007(2) -0.050(3) 0.0006(19)
C54 0.058(2) 0.114(4) 0.081(3) 0.004(3) -0.039(2) -0.006(3)
C19 0.059(2) 0.088(3) 0.086(3) -0.020(2) -0.038(2) 0.014(2)
C25 0.062(3) 0.060(3) 0.152(6) -0.024(3) -0.027(3) 0.004(2)
C42 0.054(3) 0.072(3) 0.208(8) -0.040(4) -0.068(4) 0.001(2)
C141 0.070(3) 0.067(3) 0.135(5) -0.002(3) -0.060(3) -0.002(2)
C23 0.075(3) 0.109(4) 0.089(3) -0.030(3) -0.051(3) 0.028(3)
C20 0.059(2) 0.095(3) 0.083(3) -0.015(2) -0.040(2) 0.009(2)
C138 0.059(3) 0.085(3) 0.110(4) -0.017(3) -0.037(3) -0.004(2)
C4 0.081(3) 0.071(3) 0.125(4) -0.032(3) -0.069(3) 0.024(2)
C27 0.147(6) 0.056(2) 0.081(3) -0.007(2) -0.033(4) -0.018(3)
C65 0.052(2) 0.084(3) 0.106(4) -0.007(3) -0.021(2) -0.001(2)
C66 0.052(2) 0.094(4) 0.116(4) -0.031(3) -0.031(3) -0.009(2)
C41 0.090(4) 0.101(4) 0.113(4) -0.024(3) -0.036(3) -0.038(3)
C40 0.075(3) 0.076(3) 0.173(7) -0.030(4) -0.083(4) 0.007(3)
C69 0.051(2) 0.139(5) 0.097(4) -0.037(4) -0.031(2) -0.011(3)
C55 0.143(7) 0.077(3) 0.081(4) -0.003(3) -0.017(4) -0.004(4)
C38 0.080(4) 0.092(4) 0.116(4) -0.014(3) -0.045(3) -0.026(3)
C51 0.103(6) 0.192(10) 0.096(5) 0.001(6) -0.050(4) -0.059(7)
C52 0.073(4) 0.195(9) 0.094(5) 0.023(6) -0.045(3) 0.025(5)
C53 0.136(6) 0.066(3) 0.097(4) 0.002(3) -0.031(4) -0.013(3)
C86 0.067(10) 0.062(9) 0.110(9) -0.016(6) -0.055(9) 0.013(5)
C87 0.058(6) 0.075(9) 0.109(12) -0.013(7) -0.031(9) 0.001(6)
C88 0.076(9) 0.072(6) 0.115(9) -0.026(6) -0.059(7) 0.031(7)
C89 0.052(7) 0.117(14) 0.109(11) -0.041(10) -0.043(7) 0.029(7)
C85 0.059(8) 0.099(10) 0.128(13) -0.056(10) -0.041(7) 0.003(6)
C113 0.066(10) 0.104(11) 0.152(16) -0.075(11) -0.092(12) 0.052(10)
C114 0.077(9) 0.079(12) 0.133(17) -0.052(12) -0.010(9) -0.036(9)
C115 0.14(2) 0.071(11) 0.128(15) -0.043(10) -0.051(16) 0.011(11)
C111 0.075(11) 0.100(14) 0.060(8) -0.017(9) -0.036(7) 0.035(9)
C112 0.055(7) 0.075(11) 0.088(8) -0.010(8) -0.054(6) 0.007(6)
C39 0.060(3) 0.104(4) 0.163(7) -0.048(5) -0.042(4) -0.011(3)
C137 0.074(4) 0.163(7) 0.133(6) 0.031(5) -0.064(4) -0.019(4)
C30 0.372(17) 0.086(4) 0.109(5) 0.003(4) -0.106(8) -0.078(7)
C43 0.080(4) 0.086(4) 0.291(13) -0.065(6) -0.069(6) 0.010(3)
C70 0.082(4) 0.239(11) 0.124(6) -0.068(7) -0.021(4) -0.052(6)
C116 0.183(18) 0.066(7) 0.081(8) -0.029(6) -0.046(9) -0.009(9)
C44 0.079(5) 0.162(8) 0.69(3) -0.243(13) -0.058(10) 0.006(5)
C49 0.087(5) 0.184(9) 0.65(3) -0.261(13) -0.042(11) -0.014(6)
C48 0.127(8) 0.205(11) 0.66(3) -0.290(14) 0.027(13) -0.045(8)
C47 0.160(11) 0.233(13) 0.59(2) -0.255(14) 0.039(14) -0.075(10)
C46 0.154(12) 0.293(18) 0.73(3) -0.29(2) 0.007(18) -0.055(12)
C45 0.159(11) 0.215(13) 0.76(3) -0.305(17) 0.027(17) -0.027(10)
C33 0.45(2) 0.138(9) 0.251(13) -0.036(9) -0.202(14) -0.097(12)
C34 0.52(2) 0.106(7) 0.199(11) -0.016(7) -0.195(13) -0.084(12)
C35 0.52(2) 0.085(5) 0.183(10) -0.024(6) -0.179(13) -0.042(10)
C36 0.417(19) 0.087(5) 0.150(8) -0.023(5) -0.141(10) -0.033(8)
C31 0.400(16) 0.081(4) 0.136(6) -0.002(4) -0.160(9) -0.056(7)
C32 0.42(2) 0.137(8) 0.227(12) -0.039(8) -0.181(13) -0.079(11)
C90 0.095(8) 0.224(18) 0.164(13) -0.132(14) -0.077(9) 0.071(10)
C118 0.22(2) 0.138(14) 0.184(17) -0.097(13) -0.088(16) 0.019(14)
C117 0.133(12) 0.071(7) 0.096(8) -0.043(6) -0.045(8) 0.015(7)
C122 0.20(2) 0.170(19) 0.21(2) -0.100(16) -0.120(17) 0.072(17)
C121 0.20(2) 0.17(2) 0.29(3) -0.08(2) -0.13(2) 0.077(18)
C120 0.169(19) 0.152(19) 0.23(2) -0.114(18) -0.094(17) 0.003(15)
C119 0.25(2) 0.154(16) 0.24(2) -0.135(16) -0.089(18) -0.016(16)
C56 0.49(3) 0.102(7) 0.147(9) -0.015(6) 0.061(13) 0.014(11)
C62 0.49(2) 0.149(10) 0.191(12) 0.000(9) 0.108(12) 0.090(15)
C61 0.45(2) 0.282(19) 0.279(16) -0.011(15) 0.122(16) 0.195(17)
C60 0.47(2) 0.35(2) 0.308(19) 0.081(19) 0.063(16) 0.25(2)
C58 0.47(2) 0.299(18) 0.220(15) 0.043(14) 0.021(13) 0.244(17)
C57 0.460(19) 0.150(9) 0.152(8) 0.018(7) 0.038(11) 0.168(11)
C63 0.45(2) 0.133(8) 0.140(8) 0.004(7) 0.055(10) 0.053(12)
C64 0.47(3) 0.38(3) 0.40(3) -0.07(3) 0.16(2) 0.22(2)
F31 0.44(3) 0.49(3) 0.55(4) -0.10(3) 0.04(3) 0.26(3)
F32 0.84(6) 0.45(3) 0.40(3) -0.15(2) 0.33(3) 0.06(4)
F33 0.263(16) 0.54(3) 0.46(3) -0.22(3) -0.003(16) 0.065(19)
C73 0.162(14) 0.56(3) 0.30(2) -0.31(2) 0.004(16) -0.046(19)
C74 0.148(13) 0.49(3) 0.31(2) -0.279(18) -0.028(15) -0.006(17)
C75 0.101(10) 0.55(3) 0.26(2) -0.27(2) -0.016(12) -0.016(16)
C76 0.102(10) 0.53(3) 0.25(2) -0.25(2) 0.002(13) -0.043(17)
C71 0.095(9) 0.52(3) 0.197(17) -0.229(19) -0.037(11) -0.007(16)
C72 0.132(13) 0.56(3) 0.27(2) -0.28(2) -0.005(14) -0.045(18)
C123 0.24(3) 0.142(19) 0.22(3) -0.044(18) -0.09(3) -0.10(2)
C96 0.26(2) 0.132(11) 0.34(2) -0.119(14) -0.096(17) 0.059(12)
C95 0.25(2) 0.157(13) 0.33(2) -0.146(14) -0.152(16) 0.067(12)
C94 0.227(18) 0.157(11) 0.283(19) -0.158(13) -0.153(14) 0.095(10)
C93 0.147(13) 0.137(10) 0.289(19) -0.132(12) -0.060(13) 0.024(9)
C92 0.179(17) 0.144(11) 0.30(2) -0.141(12) -0.052(14) 0.018(11)
C91 0.151(13) 0.138(11) 0.267(18) -0.101(11) -0.116(12) 0.059(9)
C80 0.175(18) 0.38(3) 0.120(13) -0.085(17) 0.000(13) -0.175(19)
C81 0.204(19) 0.37(3) 0.113(13) -0.067(16) -0.014(13) -0.182(19)
C82 0.22(2) 0.37(3) 0.108(12) -0.060(16) -0.041(14) -0.16(2)
C83 0.172(19) 0.33(3) 0.108(13) -0.005(17) -0.040(13) -0.137(19)
C78 0.109(14) 0.32(3) 0.094(10) -0.054(14) -0.023(10) -0.108(17)
C79 0.095(12) 0.36(3) 0.070(8) -0.058(13) -0.001(7) -0.129(15)
C105 0.20(2) 0.27(3) 0.44(3) -0.27(2) -0.07(2) 0.012(18)
C106 0.22(2) 0.26(3) 0.44(3) -0.26(2) -0.05(2) 0.016(18)
C107 0.18(2) 0.26(2) 0.42(3) -0.25(2) -0.02(2) -0.016(16)
C108 0.19(2) 0.28(3) 0.43(3) -0.26(2) -0.02(2) -0.023(17)
C109 0.154(18) 0.29(3) 0.45(3) -0.27(2) -0.03(2) -0.012(16)
C104 0.132(17) 0.29(2) 0.48(3) -0.28(2) -0.03(2) -0.026(15)
C110 0.22(3) 0.22(3) 0.43(4) -0.19(3) -0.01(3) 0.03(3)
C84 0.22(3) 0.31(3) 0.139(19) -0.03(2) -0.039(19) -0.18(2)
F3 0.22(3) 0.33(4) 0.26(3) -0.10(3) 0.01(2) -0.06(2)
F1 0.25(2) 0.49(5) 0.164(14) -0.18(2) 0.107(16) -0.24(3)
F2 0.39(5) 0.70(8) 0.151(17) -0.15(3) 0.04(2) -0.29(5)
C125 0.116(14) 0.063(5) 0.085(6) -0.017(4) -0.060(10) 0.010(8)
C126 0.066(8) 0.111(12) 0.125(11) -0.046(9) -0.065(8) 0.005(7)
C127 0.128(13) 0.062(8) 0.110(9) -0.033(8) -0.047(9) -0.019(8)
C128 0.085(10) 0.094(9) 0.075(8) -0.032(7) -0.039(7) 0.023(7)
C124 0.074(7) 0.105(12) 0.096(11) -0.038(10) -0.052(7) 0.010(8)
C129 0.48(4) 0.31(2) 0.36(3) -0.28(3) -0.36(3) 0.32(2)
C135 0.54(5) 0.28(3) 0.37(4) -0.25(3) -0.05(3) 0.19(2)
C130 0.34(3) 0.31(2) 0.33(2) -0.25(2) -0.254(19) 0.245(18)
C131 0.172(16) 0.35(3) 0.40(3) -0.31(2) -0.177(15) 0.139(13)
C132 0.22(2) 0.22(2) 0.24(2) -0.164(18) -0.107(15) 0.047(13)
C133 0.28(3) 0.122(15) 0.23(2) -0.092(16) -0.035(17) 0.086(11)
C134 0.36(5) 0.31(4) 0.31(3) -0.20(3) 0.02(3) 0.08(2)
C136 0.19(2) 0.158(18) 0.34(3) -0.17(2) 0.13(2) -0.059(16)
C103 0.18(3) 0.27(4) 0.50(6) -0.28(4) -0.11(4) 0.02(2)
C102 0.102(15) 0.14(2) 0.15(2) -0.09(2) -0.078(17) 0.046(14)
C98 0.067(14) 0.049(6) 0.122(14) -0.014(7) -0.016(10) -0.006(8)
C99 0.052(10) 0.077(13) 0.115(16) -0.023(11) -0.052(11) 0.021(7)
C100 0.092(16) 0.068(11) 0.088(12) -0.008(9) -0.012(9) -0.013(10)
C101 0.075(14) 0.098(14) 0.121(14) -0.037(11) -0.064(14) 0.033(11)

loop_
_atom_type_symbol
_atom_type_description
_atom_type_scat_dispersion_real
_atom_type_scat_dispersion_imag
_atom_type_scat_source
C C 0.0181 0.0091 'International Tables Vol C Tables 4.2.6.8 and 6.1.1.4'
H H 0.0000 0.0000 'International Tables Vol C Tables 4.2.6.8 and 6.1.1.4'
Cl Cl 0.3639 0.7018 'International Tables Vol C Tables 4.2.6.8 and 6.1.1.4'
F F 0.0727 0.0534 'International Tables Vol C Tables 4.2.6.8 and 6.1.1.4'
N N 0.0311 0.0180 'International Tables Vol C Tables 4.2.6.8 and 6.1.1.4'
O O 0.0492 0.0322 'International Tables Vol C Tables 4.2.6.8 and 6.1.1.4'
Zr Zr -0.1862 2.2449 'International Tables Vol C Tables 4.2.6.8 and 6.1.1.4'

loop_
_exptl_crystal_face_index_h
_exptl_crystal_face_index_k
_exptl_crystal_face_index_l
_exptl_crystal_face_perp_dist
8 9 0 0.1154
8 -3 11 0.0901
-6 5 -10 0.0643
-11 -3 -9 0.0823
5 -5 10 0.0908
1 -13 -10 0.0607
7 2 -7 0.0964
-6 -10 1 0.1051
-1 13 10 0.0607
3 8 15 0.0805
-4 -8 -15 0.0648
0 -3 -14 0.0642
-8 8 -2 0.0737
9 -8 2 0.0788
4 -11 3 0.0704

loop_
_geom_angle_atom_site_label_1
_geom_angle_atom_site_label_2
_geom_angle_atom_site_label_3
_geom_angle
_geom_angle_site_symmetry_1
_geom_angle_site_symmetry_3
_geom_angle_publ_flag
Zr2 Zr1 Zr3 60.216(11) . . ?
O1 Zr1 Zr3 36.20(8) . . ?
O1 Zr1 Zr2 36.65(8) . . ?
O1 Zr1 O2 74.25(11) . . ?
O1 Zr1 O7 79.19(10) . . ?
O1 Zr1 O6 79.23(11) . . ?
O1 Zr1 O3 73.60(11) . . ?
O1 Zr1 C29 153.19(15) . . ?
O1 Zr1 C26 151.63(14) . . ?
O1 Zr1 C28 152.44(13) . . ?
O1 Zr1 C25 152.74(16) . . ?
O1 Zr1 C27 151.99(18) . . ?
O2 Zr1 Zr3 86.36(9) . . ?
O2 Zr1 Zr2 38.31(8) . . ?
O2 Zr1 O7 152.87(11) . . ?
O2 Zr1 O6 86.73(12) . . ?
O2 Zr1 C29 101.90(19) . . ?
O2 Zr1 C26 89.8(2) . . ?
O2 Zr1 C28 130.71(16) . . ?
O2 Zr1 C25 78.97(15) . . ?
O2 Zr1 C27 122.1(2) . . ?
O7 Zr1 Zr3 75.20(8) . . ?
O7 Zr1 Zr2 114.58(7) . . ?
O7 Zr1 C29 99.28(18) . . ?
O7 Zr1 C26 116.7(2) . . ?
O7 Zr1 C28 74.42(14) . . ?
O7 Zr1 C25 126.71(14) . . ?
O7 Zr1 C27 84.4(2) . . ?
O6 Zr1 Zr3 114.10(7) . . ?
O6 Zr1 Zr2 75.55(7) . . ?
O6 Zr1 O7 82.98(12) . . ?
O6 Zr1 C29 74.04(14) . . ?
O6 Zr1 C26 124.0(2) . . ?
O6 Zr1 C28 89.70(16) . . ?
O6 Zr1 C25 94.4(2) . . ?
O6 Zr1 C27 121.26(18) . . ?
O3 Zr1 Zr3 38.05(8) . . ?
O3 Zr1 Zr2 86.23(8) . . ?
O3 Zr1 O2 91.97(12) . . ?
O3 Zr1 O7 85.69(12) . . ?
O3 Zr1 O6 152.07(11) . . ?
O3 Zr1 C29 133.19(14) . . ?
O3 Zr1 C26 83.91(19) . . ?
O3 Zr1 C28 111.68(18) . . ?
O3 Zr1 C25 112.7(2) . . ?
O3 Zr1 C27 82.71(17) . . ?
C29 Zr1 Zr3 168.99(15) . . ?
C29 Zr1 Zr2 130.55(16) . . ?
C26 Zr1 Zr3 121.46(17) . . ?
C26 Zr1 Zr2 126.64(17) . . ?
C26 Zr1 C29 52.14(19) . . ?
C26 Zr1 C28 53.06(16) . . ?
C26 Zr1 C25 30.7(2) . . ?
C26 Zr1 C27 32.4(2) . . ?
C28 Zr1 Zr3 138.30(16) . . ?
C28 Zr1 Zr2 161.05(16) . . ?
C28 Zr1 C29 31.3(2) . . ?
C28 Zr1 C25 52.31(17) . . ?
C25 Zr1 Zr3 147.14(18) . . ?
C25 Zr1 Zr2 116.09(14) . . ?
C25 Zr1 C29 31.8(2) . . ?
C27 Zr1 Zr3 117.38(15) . . ?
C27 Zr1 Zr2 157.23(19) . . ?
C27 Zr1 C29 52.0(2) . . ?
C27 Zr1 C28 31.9(2) . . ?
C27 Zr1 C25 51.9(2) . . ?
O1 Zr3 O9 78.83(11) . . ?
O1 Zr3 O8 79.01(11) . . ?
O1 Zr3 O4 73.35(11) . . ?
O1 Zr3 O3 73.31(11) . . ?
O1 Zr3 C113 151.3(2) . . ?
O1 Zr3 C114 150.8(2) . . ?
O1 Zr3 C112 152.6(2) . . ?
O1 Zr3 C125 153.3(2) . . ?
O1 Zr3 C126 150.7(2) . . ?
O1 Zr3 C127 149.5(2) . . ?
O1 Zr3 C124 153.4(2) . . ?
O9 Zr3 O8 82.52(10) . . ?
O9 Zr3 C113 127.9(3) . . ?
O9 Zr3 C114 99.8(5) . . ?
O9 Zr3 C112 116.0(4) . . ?
O9 Zr3 C125 125.8(3) . . ?
O9 Zr3 C126 117.4(3) . . ?
O9 Zr3 C127 84.8(3) . . ?
O9 Zr3 C124 96.2(4) . . ?
O8 Zr3 C113 111.4(4) . . ?
O8 Zr3 C114 130.0(3) . . ?
O8 Zr3 C112 80.3(3) . . ?
O8 Zr3 C125 92.9(4) . . ?
O8 Zr3 C126 125.1(3) . . ?
O8 Zr3 C127 124.4(3) . . ?
O8 Zr3 C124 74.5(2) . . ?
O4 Zr3 O9 86.43(11) . . ?
O4 Zr3 O8 151.73(12) . . ?
O4 Zr3 O3 91.39(12) . . ?
O4 Zr3 C113 95.9(4) . . ?
O4 Zr3 C114 77.4(2) . . ?
O4 Zr3 C112 127.8(3) . . ?
O4 Zr3 C125 114.5(4) . . ?
O4 Zr3 C126 83.0(3) . . ?
O4 Zr3 C127 80.1(3) . . ?
O4 Zr3 C124 132.8(2) . . ?
O3 Zr3 O9 151.46(12) . . ?
O3 Zr3 O8 86.20(10) . . ?
O3 Zr3 C113 80.6(3) . . ?
O3 Zr3 C114 107.5(5) . . ?
O3 Zr3 C112 87.6(4) . . ?
O3 Zr3 C125 80.8(2) . . ?
O3 Zr3 C126 90.5(3) . . ?
O3 Zr3 C127 122.9(3) . . ?
O3 Zr3 C124 105.9(4) . . ?
C113 Zr3 C114 32.56(12) . . ?
C113 Zr3 C112 32.58(11) . . ?
C112 Zr3 C114 53.62(14) . . ?
C125 Zr3 C126 32.88(11) . . ?
C125 Zr3 C127 53.97(13) . . ?
C125 Zr3 C124 32.57(11) . . ?
C126 Zr3 C127 32.55(10) . . ?
C126 Zr3 C124 53.98(13) . . ?
C124 Zr3 C127 53.46(12) . . ?
Zr4 Zr5 Zr6 60.043(12) . . ?
O17 Zr5 Zr6 75.03(9) . . ?
O17 Zr5 Zr4 113.43(7) . . ?
O17 Zr5 C42 93.9(2) . . ?
O17 Zr5 C41 125.57(17) . . ?
O17 Zr5 C40 118.6(2) . . ?
O17 Zr5 C38 73.93(18) . . ?
O17 Zr5 C39 87.7(2) . . ?
O11 Zr5 Zr6 36.24(8) . . ?
O11 Zr5 Zr4 36.26(9) . . ?
O11 Zr5 O17 78.55(11) . . ?
O11 Zr5 O16 79.76(11) . . ?
O11 Zr5 O12 73.72(11) . . ?
O11 Zr5 O13 73.00(11) . . ?
O11 Zr5 C42 154.65(14) . . ?
O11 Zr5 C41 153.42(18) . . ?
O11 Zr5 C40 150.80(15) . . ?
O11 Zr5 C38 152.47(18) . . ?
O11 Zr5 C39 149.0(2) . . ?
O16 Zr5 Zr6 114.72(8) . . ?
O16 Zr5 Zr4 75.59(8) . . ?
O16 Zr5 O17 82.78(12) . . ?
O16 Zr5 C42 75.27(15) . . ?
O16 Zr5 C41 91.5(2) . . ?
O16 Zr5 C40 123.52(19) . . ?
O16 Zr5 C38 97.3(2) . . ?
O16 Zr5 C39 126.21(19) . . ?
O12 Zr5 Zr6 86.05(9) . . ?
O12 Zr5 Zr4 38.18(8) . . ?
O12 Zr5 O17 151.57(10) . . ?
O12 Zr5 O16 86.24(12) . . ?
O12 Zr5 C42 108.5(2) . . ?
O12 Zr5 C41 80.73(17) . . ?
O12 Zr5 C40 89.3(2) . . ?
O12 Zr5 C38 133.69(18) . . ?
O12 Zr5 C39 119.7(2) . . ?
O13 Zr5 Zr6 37.49(7) . . ?
O13 Zr5 Zr4 85.49(8) . . ?
O13 Zr5 O17 86.38(12) . . ?
O13 Zr5 O16 152.19(11) . . ?
O13 Zr5 O12 91.39(13) . . ?
O13 Zr5 C42 131.18(16) . . ?
O13 Zr5 C41 115.5(2) . . ?
O13 Zr5 C40 84.10(18) . . ?
O13 Zr5 C38 104.2(2) . . ?
O13 Zr5 C39 78.60(19) . . ?
C42 Zr5 Zr6 163.4(2) . . ?
C42 Zr5 Zr4 136.6(2) . . ?
C41 Zr5 Zr6 149.76(18) . . ?
C41 Zr5 Zr4 117.28(15) . . ?
C41 Zr5 C42 33.6(2) . . ?
C41 Zr5 C38 53.1(2) . . ?
C40 Zr5 Zr6 121.08(16) . . ?
C40 Zr5 Zr4 125.98(18) . . ?
C40 Zr5 C42 53.24(18) . . ?
C40 Zr5 C41 32.5(2) . . ?
C40 Zr5 C38 50.6(2) . . ?
C40 Zr5 C39 31.0(2) . . ?
C38 Zr5 Zr6 131.4(2) . . ?
C38 Zr5 Zr4 168.51(19) . . ?
C38 Zr5 C42 31.9(2) . . ?
C39 Zr5 Zr6 113.42(18) . . ?
C39 Zr5 Zr4 152.8(2) . . ?
C39 Zr5 C42 52.7(2) . . ?
C39 Zr5 C41 53.4(3) . . ?
C39 Zr5 C38 30.1(2) . . ?
O11 Zr6 O19 78.91(11) . . ?
O11 Zr6 O18 78.66(12) . . ?
O11 Zr6 O14 73.38(12) . . ?
O11 Zr6 O13 73.32(11) . . ?
O11 Zr6 C86 152.07(19) . . ?
O11 Zr6 C89 151.57(18) . . ?
O11 Zr6 C85 151.8(2) . . ?
O11 Zr6 C98 152.8(3) . . ?
O11 Zr6 C99 151.2(3) . . ?
O11 Zr6 C100 150.1(2) . . ?
O11 Zr6 C101 151.0(2) . . ?
O19 Zr6 C86 110.8(4) . . ?
O19 Zr6 C89 76.8(3) . . ?
O19 Zr6 C85 79.4(3) . . ?
O19 Zr6 C98 93.4(6) . . ?
O19 Zr6 C99 125.3(5) . . ?
O19 Zr6 C100 122.3(6) . . ?
O19 Zr6 C101 90.0(7) . . ?
O18 Zr6 O19 82.20(11) . . ?
O18 Zr6 C86 127.6(3) . . ?
O18 Zr6 C89 83.6(4) . . ?
O18 Zr6 C85 115.9(4) . . ?
O18 Zr6 C98 126.5(4) . . ?
O18 Zr6 C99 116.7(6) . . ?
O18 Zr6 C100 83.4(6) . . ?
O18 Zr6 C101 73.2(3) . . ?
O14 Zr6 O19 85.98(12) . . ?
O14 Zr6 O18 151.26(13) . . ?
O14 Zr6 C86 81.1(3) . . ?
O14 Zr6 C89 119.0(4) . . ?
O14 Zr6 C85 87.3(3) . . ?
O14 Zr6 C98 80.2(3) . . ?
O14 Zr6 C99 91.5(5) . . ?
O14 Zr6 C100 124.8(6) . . ?
O14 Zr6 C101 133.1(4) . . ?
O13 Zr6 O19 151.60(12) . . ?
O13 Zr6 O18 86.61(11) . . ?
O13 Zr6 O14 91.64(13) . . ?
O13 Zr6 C86 96.7(4) . . ?
O13 Zr6 C89 127.8(3) . . ?
O13 Zr6 C85 128.8(3) . . ?
O13 Zr6 C98 114.1(7) . . ?
O13 Zr6 C99 83.1(5) . . ?
O13 Zr6 C100 81.9(4) . . ?
O13 Zr6 C101 111.6(7) . . ?
C86 Zr6 C89 53.60(15) . . ?
C85 Zr6 C86 32.68(11) . . ?
C85 Zr6 C89 32.41(15) . . ?
C98 Zr6 C101 53.4(2) . . ?
C99 Zr6 C98 32.99(13) . . ?
C99 Zr6 C100 33.31(16) . . ?
C99 Zr6 C101 54.2(2) . . ?
C100 Zr6 C98 54.41(17) . . ?
C100 Zr6 C101 32.45(17) . . ?
Zr1 Zr2 Zr3 60.044(11) . . ?
O1 Zr2 Zr1 36.52(7) . . ?
O1 Zr2 Zr3 36.12(8) . . ?
O1 Zr2 O2 73.98(11) . . ?
O1 Zr2 O10 78.68(10) . . ?
O1 Zr2 O5 79.70(11) . . ?
O1 Zr2 O4 73.01(11) . . ?
O1 Zr2 C67 151.02(16) . . ?
O1 Zr2 C68 153.25(15) . . ?
O1 Zr2 C65 152.74(15) . . ?
O1 Zr2 C66 149.51(18) . . ?
O1 Zr2 C69 154.58(14) . . ?
O2 Zr2 Zr1 38.18(8) . . ?
O2 Zr2 Zr3 86.12(9) . . ?
O2 Zr2 O10 151.88(10) . . ?
O2 Zr2 O5 85.92(11) . . ?
O2 Zr2 C67 88.26(17) . . ?
O2 Zr2 C68 80.29(16) . . ?
O2 Zr2 C65 132.94(16) . . ?
O2 Zr2 C66 119.58(16) . . ?
O2 Zr2 C69 106.5(2) . . ?
O10 Zr2 Zr1 113.77(7) . . ?
O10 Zr2 Zr3 75.44(9) . . ?
O10 Zr2 C67 119.46(17) . . ?
O10 Zr2 C68 125.55(16) . . ?
O10 Zr2 C65 74.07(15) . . ?
O10 Zr2 C66 87.65(16) . . ?
O10 Zr2 C69 95.40(19) . . ?
O5 Zr2 Zr1 75.38(8) . . ?
O5 Zr2 Zr3 114.64(8) . . ?
O5 Zr2 O10 82.83(11) . . ?
O5 Zr2 C67 122.48(19) . . ?
O5 Zr2 C68 91.44(18) . . ?
O5 Zr2 C65 96.12(18) . . ?
O5 Zr2 C66 125.81(18) . . ?
O5 Zr2 C69 75.01(14) . . ?
O4 Zr2 Zr1 85.60(8) . . ?
O4 Zr2 Zr3 37.57(8) . . ?
O4 Zr2 O2 91.57(12) . . ?
O4 Zr2 O10 86.63(12) . . ?
O4 Zr2 O5 152.19(11) . . ?
O4 Zr2 C67 85.05(18) . . ?
O4 Zr2 C68 115.46(18) . . ?
O4 Zr2 C65 105.62(19) . . ?
O4 Zr2 C66 79.14(18) . . ?
O4 Zr2 C69 131.78(15) . . ?
C67 Zr2 Zr1 125.12(15) . . ?
C67 Zr2 Zr3 121.95(16) . . ?
C67 Zr2 C68 31.4(2) . . ?
C67 Zr2 C65 51.36(19) . . ?
C67 Zr2 C66 31.9(2) . . ?
C67 Zr2 C69 52.29(19) . . ?
C68 Zr2 Zr1 116.86(13) . . ?
C68 Zr2 Zr3 149.65(16) . . ?
C68 Zr2 C65 52.69(19) . . ?
C68 Zr2 C69 32.3(2) . . ?
C65 Zr2 Zr1 167.04(17) . . ?
C65 Zr2 Zr3 132.91(17) . . ?
C65 Zr2 C69 32.2(2) . . ?
C66 Zr2 Zr1 152.96(15) . . ?
C66 Zr2 Zr3 114.09(16) . . ?
C66 Zr2 C68 53.1(2) . . ?
C66 Zr2 C65 30.8(2) . . ?
C66 Zr2 C69 52.9(2) . . ?
C69 Zr2 Zr1 134.84(16) . . ?
C69 Zr2 Zr3 165.10(16) . . ?
Zr5 Zr4 Zr6 60.154(12) . . ?
O11 Zr4 Zr5 36.48(8) . . ?
O11 Zr4 Zr6 36.23(8) . . ?
O11 Zr4 O15 78.93(12) . . ?
O11 Zr4 O14 73.48(12) . . ?
O11 Zr4 O12 74.13(12) . . ?
O11 Zr4 O20 79.23(11) . . ?
O11 Zr4 C54 152.28(13) . . ?
O11 Zr4 C55 152.87(17) . . ?
O11 Zr4 C51 153.25(19) . . ?
O11 Zr4 C52 152.4(2) . . ?
O11 Zr4 C53 151.5(2) . . ?
O15 Zr4 Zr5 75.25(8) . . ?
O15 Zr4 Zr6 113.83(9) . . ?
O15 Zr4 C54 85.95(17) . . ?
O15 Zr4 C55 75.09(19) . . ?
O15 Zr4 C51 100.0(4) . . ?
O15 Zr4 C52 126.1(3) . . ?
O15 Zr4 C53 118.0(2) . . ?
O14 Zr4 Zr5 86.23(8) . . ?
O14 Zr4 Zr6 37.88(9) . . ?
O14 Zr4 O15 151.63(13) . . ?
O14 Zr4 O20 85.73(12) . . ?
O14 Zr4 C54 116.16(19) . . ?
O14 Zr4 C55 133.11(18) . . ?
O14 Zr4 C51 107.6(3) . . ?
O14 Zr4 C52 82.3(3) . . ?
O14 Zr4 C53 85.3(2) . . ?
O12 Zr4 Zr5 38.38(9) . . ?
O12 Zr4 Zr6 86.29(10) . . ?
O12 Zr4 O15 86.63(12) . . ?
O12 Zr4 O14 92.06(13) . . ?
O12 Zr4 O20 152.76(12) . . ?
O12 Zr4 C54 128.36(18) . . ?
O12 Zr4 C55 96.5(2) . . ?
O12 Zr4 C51 79.12(19) . . ?
O12 Zr4 C52 94.1(3) . . ?
O12 Zr4 C53 126.4(2) . . ?
O20 Zr4 Zr5 114.40(8) . . ?
O20 Zr4 Zr6 75.35(9) . . ?
O20 Zr4 O15 82.73(12) . . ?
O20 Zr4 C54 75.89(16) . . ?
O20 Zr4 C55 104.8(2) . . ?
O20 Zr4 C51 127.38(19) . . ?
O20 Zr4 C52 112.4(3) . . ?
O20 Zr4 C53 80.5(2) . . ?
C54 Zr4 Zr5 156.67(18) . . ?
C54 Zr4 Zr6 142.29(17) . . ?
C54 Zr4 C55 32.6(2) . . ?
C54 Zr4 C51 52.2(2) . . ?
C55 Zr4 Zr5 126.39(18) . . ?
C55 Zr4 Zr6 170.87(15) . . ?
C51 Zr4 Zr5 117.04(18) . . ?
C51 Zr4 Zr6 142.3(3) . . ?
C51 Zr4 C55 31.4(3) . . ?
C52 Zr4 Zr5 130.6(2) . . ?
C52 Zr4 Zr6 120.0(3) . . ?
C52 Zr4 C54 52.5(2) . . ?
C52 Zr4 C55 51.2(3) . . ?
C52 Zr4 C51 29.2(3) . . ?
C53 Zr4 Zr5 162.2(2) . . ?
C53 Zr4 Zr6 118.49(19) . . ?
C53 Zr4 C54 32.0(2) . . ?
C53 Zr4 C55 53.1(2) . . ?
C53 Zr4 C51 51.6(3) . . ?
C53 Zr4 C52 32.4(3) . . ?
Zr1 O1 Zr2 106.83(12) . . ?
Zr3 O1 Zr1 107.58(13) . . ?
Zr3 O1 Zr2 107.60(11) . . ?
Zr1 O2 Zr2 103.51(12) . . ?
C8 O17 Zr5 128.7(3) . . ?
C17 O10 Zr2 127.6(3) . . ?
C17 O9 Zr3 128.1(3) . . ?
C1 O7 Zr1 127.7(2) . . ?
Zr6 O11 Zr5 107.48(12) . . ?
Zr4 O11 Zr5 107.26(14) . . ?
Zr4 O11 Zr6 107.71(12) . . ?
C24 O19 Zr6 127.7(3) . . ?
C9 O6 Zr1 128.1(3) . . ?
C16 O16 Zr5 128.1(3) . . ?
C1 O8 Zr3 127.3(3) . . ?
C9 O5 Zr2 128.5(3) . . ?
C16 O15 Zr4 128.4(3) . . ?
C8 O18 Zr6 128.5(3) . . ?
Zr3 O4 Zr2 104.67(11) . . ?
Zr6 O14 Zr4 104.16(12) . . ?
Zr4 O12 Zr5 103.43(13) . . ?
C24 O20 Zr4 127.8(3) . . ?
Zr6 O13 Zr5 104.74(11) . . ?
Zr1 O3 Zr3 104.21(13) . . ?
C142 N2 C140 120.0(4) . . ?
C142 N2 C141 122.3(4) . . ?
C141 N2 C140 117.6(4) . . ?
C139 N1 C138 121.7(5) . . ?
C139 N1 C137 121.6(5) . . ?
C138 N1 C137 116.7(5) . . ?
C15 C10 C9 119.5(4) . . ?
C15 C10 C11 120.2(4) . . ?
C11 C10 C9 120.1(4) . . ?
O10 C17 C18 117.1(4) . . ?
O9 C17 O10 124.9(4) . . ?
O9 C17 C18 118.1(4) . . ?
C19 C18 C17 120.6(4) . . ?
C19 C18 C23 120.1(4) . . ?
C23 C18 C17 118.9(4) . . ?
O6 C9 C10 117.7(3) . . ?
O5 C9 O6 124.4(4) . . ?
O5 C9 C10 117.9(4) . . ?
C22 C21 C24 120.5(4) . . ?
C22 C21 C20 120.3(4) . . ?
C20 C21 C24 118.9(4) . . ?
O17 C8 O18 124.2(4) . . ?
O17 C8 C5 118.4(4) . . ?
O18 C8 C5 117.4(4) . . ?
O21 C142 N2 125.7(4) . . ?
O21 C142 H 117.1 . . ?
N2 C142 H 117.1 . . ?
O19 C24 O20 125.1(4) . . ?
O19 C24 C21 117.4(4) . . ?
O20 C24 C21 117.5(4) . . ?
O7 C1 O8 125.2(3) . . ?
O7 C1 C2 117.2(4) . . ?
O8 C1 C2 117.7(4) . . ?
C10 C15 H15 120.1 . . ?
C10 C15 C14 119.8(4) . . ?
C14 C15 H15 120.1 . . ?
C7 C2 C1 119.6(4) . . ?
C7 C2 C3 120.0(4) . . ?
C3 C2 C1 120.2(4) . . ?
C12 C13 C16 120.3(4) . . ?
C12 C13 C14 119.7(4) . . ?
C14 C13 C16 119.6(4) . . ?
O16 C16 C13 117.4(4) . . ?
O15 C16 O16 124.2(4) . . ?
O15 C16 C13 118.4(3) . . ?
C6 C5 C8 119.6(4) . . ?
C4 C5 C8 119.9(4) . . ?
C4 C5 C6 120.1(4) . . ?
C10 C11 H11 120.4 . . ?
C10 C11 C12 119.3(4) . . ?
C12 C11 H11 120.4 . . ?
C28 C29 Zr1 72.5(3) . . ?
C28 C29 C25 107.2(6) . . ?
C28 C29 C30 122.2(8) . . ?
C25 C29 Zr1 73.1(3) . . ?
C25 C29 C30 130.5(9) . . ?
C30 C29 Zr1 121.9(4) . . ?
C13 C12 C11 120.4(4) . . ?
C13 C12 H12 119.8 . . ?
C11 C12 H12 119.8 . . ?
C5 C6 H6 119.8 . . ?
C5 C6 C7 120.3(4) . . ?
C7 C6 H6 119.8 . . ?
C2 C7 C6 119.4(4) . . ?
C2 C7 H7 120.3 . . ?
C6 C7 H7 120.3 . . ?
Zr2 C67 H67 116.6 . . ?
C68 C67 Zr2 76.1(3) . . ?
C68 C67 H67 124.5 . . ?
C68 C67 C66 110.9(6) . . ?
C66 C67 Zr2 74.5(3) . . ?
C66 C67 H67 124.5 . . ?
O22 C139 N1 125.4(5) . . ?
O22 C139 HA 117.3 . . ?
N1 C139 HA 117.3 . . ?
Zr2 C68 H68 117.5 . . ?
C67 C68 Zr2 72.5(3) . . ?
C67 C68 H68 126.6 . . ?
C67 C68 C69 106.8(6) . . ?
C69 C68 Zr2 75.6(3) . . ?
C69 C68 H68 126.6 . . ?
C21 C22 H22 119.4 . . ?
C21 C22 C23 121.3(5) . . ?
C23 C22 H22 119.4 . . ?
C15 C14 H14 119.9 . . ?
C13 C14 C15 120.3(4) . . ?
C13 C14 H14 119.9 . . ?
N2 C140 HB 109.5 . . ?
N2 C140 HC 109.5 . . ?
N2 C140 HD 109.5 . . ?
HB C140 HC 109.5 . . ?
HB C140 HD 109.5 . . ?
HC C140 HD 109.5 . . ?
C2 C3 H3 120.1 . . ?
C2 C3 C4 119.8(5) . . ?
C4 C3 H3 120.1 . . ?
Zr1 C26 H26 116.1 . . ?
C25 C26 Zr1 76.1(3) . . ?
C25 C26 H26 126.0 . . ?
C25 C26 C27 107.9(5) . . ?
C27 C26 Zr1 73.9(3) . . ?
C27 C26 H26 126.0 . . ?
Zr1 C28 H28 116.3 . . ?
C29 C28 Zr1 76.2(3) . . ?
C29 C28 H28 126.1 . . ?
C29 C28 C27 107.9(5) . . ?
C27 C28 Zr1 73.6(3) . . ?
C27 C28 H28 126.1 . . ?
Zr4 C54 H54 117.1 . . ?
C55 C54 Zr4 75.3(3) . . ?
C55 C54 H54 126.4 . . ?
C53 C54 Zr4 73.3(3) . . ?
C53 C54 H54 126.4 . . ?
C53 C54 C55 107.2(6) . . ?
C18 C19 H19 119.9 . . ?
C18 C19 C20 120.2(5) . . ?
C20 C19 H19 119.9 . . ?
Zr1 C25 H25 118.2 . . ?
C29 C25 Zr1 75.0(3) . . ?
C29 C25 H25 125.4 . . ?
C26 C25 Zr1 73.2(3) . . ?
C26 C25 C29 109.1(6) . . ?
C26 C25 H25 125.4 . . ?
C41 C42 Zr5 71.9(3) . . ?
C41 C42 C43 127.7(9) . . ?
C38 C42 Zr5 72.9(3) . . ?
C38 C42 C41 103.9(6) . . ?
C38 C42 C43 128.1(8) . . ?
C43 C42 Zr5 123.9(4) . . ?
N2 C141 HE 109.5 . . ?
N2 C141 HF 109.5 . . ?
N2 C141 HG 109.5 . . ?
HE C141 HF 109.5 . . ?
HE C141 HG 109.5 . . ?
HF C141 HG 109.5 . . ?
C18 C23 C22 118.3(5) . . ?
C18 C23 H23 120.8 . . ?
C22 C23 H23 120.8 . . ?
C21 C20 C19 119.6(5) . . ?
C21 C20 H20 120.2 . . ?
C19 C20 H20 120.2 . . ?
N1 C138 HH 109.5 . . ?
N1 C138 HI 109.5 . . ?
N1 C138 HJ 109.5 . . ?
HH C138 HI 109.5 . . ?
HH C138 HJ 109.5 . . ?
HI C138 HJ 109.5 . . ?
C5 C4 C3 120.1(5) . . ?
C5 C4 H4 120.0 . . ?
C3 C4 H4 120.0 . . ?
Zr1 C27 H27 117.7 . . ?
C26 C27 Zr1 73.7(3) . . ?
C26 C27 H27 126.1 . . ?
C28 C27 Zr1 74.5(3) . . ?
C28 C27 C26 107.8(6) . . ?
C28 C27 H27 126.1 . . ?
Zr2 C65 H65 118.6 . . ?
C66 C65 Zr2 72.9(3) . . ?
C66 C65 H65 124.8 . . ?
C66 C65 C69 110.3(5) . . ?
C69 C65 Zr2 75.4(3) . . ?
C69 C65 H65 124.8 . . ?
Zr2 C66 H66 115.9 . . ?
C67 C66 Zr2 73.6(3) . . ?
C67 C66 H66 126.5 . . ?
C65 C66 Zr2 76.3(3) . . ?
C65 C66 C67 107.1(6) . . ?
C65 C66 H66 126.5 . . ?
Zr5 C41 H41 118.0 . . ?
C42 C41 Zr5 74.5(3) . . ?
C42 C41 H41 128.1 . . ?
C40 C41 Zr5 71.8(3) . . ?
C40 C41 C42 103.8(7) . . ?
C40 C41 H41 128.1 . . ?
Zr5 C40 H40 116.3 . . ?
C41 C40 Zr5 75.7(3) . . ?
C41 C40 H40 124.2 . . ?
C39 C40 Zr5 75.4(3) . . ?
C39 C40 C41 111.5(6) . . ?
C39 C40 H40 124.2 . . ?
C68 C69 Zr2 72.1(3) . . ?
C68 C69 C70 127.4(8) . . ?
C65 C69 Zr2 72.4(3) . . ?
C65 C69 C68 104.8(5) . . ?
C65 C69 C70 127.6(7) . . ?
C70 C69 Zr2 123.7(4) . . ?
C54 C55 Zr4 72.1(4) . . ?
C54 C55 C56 120.0(13) . . ?
C51 C55 Zr4 74.3(5) . . ?
C51 C55 C54 105.4(7) . . ?
C51 C55 C56 134.4(14) . . ?
C56 C55 Zr4 122.0(6) . . ?
Zr5 C38 H38 118.9 . . ?
C42 C38 Zr5 75.1(3) . . ?
C42 C38 H38 124.0 . . ?
C39 C38 Zr5 73.5(4) . . ?
C39 C38 C42 112.1(7) . . ?
C39 C38 H38 124.0 . . ?
Zr4 C51 H51 119.6 . . ?
C55 C51 Zr4 74.3(4) . . ?
C55 C51 H51 124.6 . . ?
C52 C51 Zr4 73.1(6) . . ?
C52 C51 C55 110.7(8) . . ?
C52 C51 H51 124.6 . . ?
Zr4 C52 H52 115.8 . . ?
C51 C52 Zr4 77.7(5) . . ?
C51 C52 H52 124.6 . . ?
C51 C52 C53 110.7(7) . . ?
C53 C52 Zr4 73.6(3) . . ?
C53 C52 H52 124.6 . . ?
Zr4 C53 H53 116.7 . . ?
C54 C53 Zr4 74.6(3) . . ?
C54 C53 C52 105.9(8) . . ?
C54 C53 H53 127.1 . . ?
C52 C53 Zr4 73.9(4) . . ?
C52 C53 H53 127.1 . . ?
Zr6 C86 H86 125.5 . . ?
C87 C86 Zr6 76.0(4) . . ?
C87 C86 H86 125.5 . . ?
C85 C86 Zr6 73.3(5) . . ?
C85 C86 H86 125.5 . . ?
C85 C86 C87 108.0 . . ?
Zr6 C87 H87 119.1 . . ?
C86 C87 Zr6 71.8(4) . . ?
C86 C87 H87 126.0 . . ?
C86 C87 C88 108.0 . . ?
C88 C87 Zr6 75.0(4) . . ?
C88 C87 H87 126.0 . . ?
Zr6 C88 H88 120.0 . . ?
C87 C88 Zr6 73.2(4) . . ?
C87 C88 H88 126.0 . . ?
C89 C88 Zr6 72.6(4) . . ?
C89 C88 C87 108.0 . . ?
C89 C88 H88 126.0 . . ?
C88 C89 Zr6 75.6(4) . . ?
C88 C89 C85 108.0 . . ?
C88 C89 C90 128.0(18) . . ?
C85 C89 Zr6 71.9(4) . . ?
C85 C89 C90 123.9(18) . . ?
C90 C89 Zr6 121.5(8) . . ?
Zr6 C85 H85 116.4 . . ?
C86 C85 Zr6 74.0(4) . . ?
C86 C85 C89 108.0 . . ?
C86 C85 H85 126.0 . . ?
C89 C85 Zr6 75.7(4) . . ?
C89 C85 H85 126.0 . . ?
Zr3 C113 H113 116.2 . . ?
C114 C113 Zr3 75.0(4) . . ?
C114 C113 H113 126.0 . . ?
C114 C113 C112 108.0 . . ?
C112 C113 Zr3 74.9(5) . . ?
C112 C113 H113 126.0 . . ?
Zr3 C114 H114 117.6 . . ?
C113 C114 Zr3 72.5(4) . . ?
C113 C114 H114 126.0 . . ?
C113 C114 C115 108.0 . . ?
C115 C114 Zr3 75.9(5) . . ?
C115 C114 H114 126.0 . . ?
C114 C115 Zr3 72.1(5) . . ?
C114 C115 C116 159.3(17) . . ?
C111 C115 Zr3 74.1(5) . . ?
C111 C115 C114 108.0 . . ?
C111 C115 C116 92.7(17) . . ?
C116 C115 Zr3 116.0(10) . . ?
Zr3 C111 H111 119.6 . . ?
C115 C111 Zr3 74.2(5) . . ?
C115 C111 H111 126.0 . . ?
C115 C111 C112 108.0 . . ?
C112 C111 Zr3 72.0(4) . . ?
C112 C111 H111 126.0 . . ?
Zr3 C112 H112 117.5 . . ?
C113 C112 Zr3 72.5(5) . . ?
C113 C112 H112 126.0 . . ?
C111 C112 Zr3 75.9(4) . . ?
C111 C112 C113 108.0 . . ?
C111 C112 H112 126.0 . . ?
Zr5 C39 H39 116.3 . . ?
C40 C39 Zr5 73.6(3) . . ?
C40 C39 H39 125.7 . . ?
C38 C39 Zr5 76.4(3) . . ?
C38 C39 C40 108.7(7) . . ?
C38 C39 H39 125.7 . . ?
N1 C137 HK 109.5 . . ?
N1 C137 HL 109.5 . . ?
N1 C137 HM 109.5 . . ?
HK C137 HL 109.5 . . ?
HK C137 HM 109.5 . . ?
HL C137 HM 109.5 . . ?
C29 C30 H30A 109.0 . . ?
C29 C30 H30B 109.0 . . ?
C29 C30 C31 113.0(6) . . ?
H30A C30 H30B 107.8 . . ?
C31 C30 H30A 109.0 . . ?
C31 C30 H30B 109.0 . . ?
C42 C43 H43A 108.5 . . ?
C42 C43 H43B 108.5 . . ?
C42 C43 C44 114.9(6) . . ?
H43A C43 H43B 107.5 . . ?
C44 C43 H43A 108.5 . . ?
C44 C43 H43B 108.5 . . ?
C69 C70 H70A 109.6 . . ?
C69 C70 H70B 109.6 . . ?
C69 C70 H70C 107.7 . . ?
C69 C70 H70D 107.7 . . ?
C69 C70 C71 110.5(7) . . ?
H70A C70 H70B 108.1 . . ?
H70C C70 H70D 107.1 . . ?
C71 C70 H70A 109.6 . . ?
C71 C70 H70B 109.6 . . ?
C78 C70 C69 118.3(7) . . ?
C78 C70 H70C 107.7 . . ?
C78 C70 H70D 107.7 . . ?
C115 C116 H11A 109.4 . . ?
C115 C116 H11B 109.4 . . ?
H11A C116 H11B 108.0 . . ?
C117 C116 C115 111.2(11) . . ?
C117 C116 H11A 109.4 . . ?
C117 C116 H11B 109.4 . . ?
C49 C44 C43 121.4(5) . . ?
C49 C44 C45 120.0 . . ?
C45 C44 C43 118.6(5) . . ?
C44 C49 H49 120.0 . . ?
C44 C49 C48 120.0 . . ?
C48 C49 H49 120.0 . . ?
C49 C48 H48 120.0 . . ?
C47 C48 C49 120.0 . . ?
C47 C48 H48 120.0 . . ?
C48 C47 C46 120.0 . . ?
C48 C47 C50 113.3(8) . . ?
C46 C47 C50 126.7(8) . . ?
C47 C46 H46 120.0 . . ?
C47 C46 C45 120.0 . . ?
C45 C46 H46 120.0 . . ?
C44 C45 H45 120.0 . . ?
C46 C45 C44 120.0 . . ?
C46 C45 H45 120.0 . . ?
C34 C33 H33 120.0 . . ?
C34 C33 C32 120.0 . . ?
C32 C33 H33 120.0 . . ?
C33 C34 C37 115.4(8) . . ?
C35 C34 C33 120.0 . . ?
C35 C34 C37 124.6(8) . . ?
C34 C35 H35 120.0 . . ?
C34 C35 C36 120.0 . . ?
C36 C35 H35 120.0 . . ?
C35 C36 H36 120.0 . . ?
C35 C36 C31 120.0 . . ?
C31 C36 H36 120.0 . . ?
C36 C31 C30 121.1(7) . . ?
C32 C31 C30 118.9(7) . . ?
C32 C31 C36 120.0 . . ?
C33 C32 H32 120.0 . . ?
C31 C32 C33 120.0 . . ?
C31 C32 H32 120.0 . . ?
C89 C90 H90A 110.1 . . ?
C89 C90 H90B 110.1 . . ?
C89 C90 C91 107.9(9) . . ?
H90A C90 H90B 108.4 . . ?
C91 C90 H90A 110.1 . . ?
C91 C90 H90B 110.1 . . ?
C117 C118 H118 120.0 . . ?
C117 C118 C119 120.0 . . ?
C119 C118 H118 120.0 . . ?
C118 C117 C116 120.1(11) . . ?
C118 C117 C122 120.0 . . ?
C122 C117 C116 119.8(10) . . ?
C117 C122 H122 120.0 . . ?
C121 C122 C117 120.0 . . ?
C121 C122 H122 120.0 . . ?
C122 C121 H121 120.0 . . ?
C122 C121 C120 120.0 . . ?
C120 C121 H121 120.0 . . ?
C121 C120 C119 120.0 . . ?
C121 C120 C123 115.0(12) . . ?
C119 C120 C123 124.4(12) . . ?
C118 C119 H119 120.0 . . ?
C120 C119 C118 120.0 . . ?
C120 C119 H119 120.0 . . ?
C55 C56 H56A 108.6 . . ?
C55 C56 H56B 108.6 . . ?
H56A C56 H56B 107.6 . . ?
C57 C56 C55 114.6(10) . . ?
C57 C56 H56A 108.6 . . ?
C57 C56 H56B 108.6 . . ?
F14 C50 C47 109.0(15) . . ?
F14 C50 F13 108.8(11) . . ?
F13 C50 C47 102.4(16) . . ?
F15 C50 C47 106.4(13) . . ?
F15 C50 F14 120.3(16) . . ?
F15 C50 F13 108.5(12) . . ?
F17 C50 C47 92.8(19) . . ?
F17 C50 F18 110.7(17) . . ?
F18 C50 C47 103.9(16) . . ?
F16 C50 C47 136(3) . . ?
F16 C50 F17 107.4(18) . . ?
F16 C50 F18 104.9(18) . . ?
C61 C62 H62 119.5 . . ?
C61 C62 C63 121.0(13) . . ?
C63 C62 H62 119.5 . . ?
C62 C61 C64 113.9(18) . . ?
C60 C61 C62 120.4(12) . . ?
C60 C61 C64 125(2) . . ?
C61 C60 H60 121.1 . . ?
C58 C60 C61 117.9(13) . . ?
C58 C60 H60 121.1 . . ?
C60 C58 H58 118.9 . . ?
C60 C58 C57 122.1(13) . . ?
C57 C58 H58 118.9 . . ?
C58 C57 C56 120.0(16) . . ?
C63 C57 C56 119.4(17) . . ?
C63 C57 C58 120.5(12) . . ?
C62 C63 H63 121.2 . . ?
C57 C63 C62 117.7(12) . . ?
C57 C63 H63 121.2 . . ?
F31 C64 C61 114(2) . . ?
F31 C64 F32 102.8(17) . . ?
F31 C64 F33 103.9(16) . . ?
F32 C64 C61 114.6(19) . . ?
F33 C64 C61 114.2(19) . . ?
F33 C64 F32 106.2(18) . . ?
C74 C73 H73 120.0 . . ?
C74 C73 C72 120.1(14) . . ?
C72 C73 H73 120.0 . . ?
C73 C74 C77 120.7(19) . . ?
C75 C74 C73 118.5(13) . . ?
C75 C74 C77 120.8(19) . . ?
C74 C75 H75 118.9 . . ?
C76 C75 C74 122.2(13) . . ?
C76 C75 H75 118.9 . . ?
C75 C76 H76 120.2 . . ?
C75 C76 C71 119.6(13) . . ?
C71 C76 H76 120.2 . . ?
C76 C71 C70 120.8(12) . . ?
C76 C71 C72 118.9(12) . . ?
C72 C71 C70 120.2(13) . . ?
C73 C72 C71 120.5(13) . . ?
C73 C72 H72 119.7 . . ?
C71 C72 H72 119.7 . . ?
F28 C123 C120 109.8(13) . . ?
F28 C123 F29 104.7(13) . . ?
F28 C123 F30 106.0(13) . . ?
F29 C123 C120 107.8(14) . . ?
F30 C123 C120 119.3(15) . . ?
F30 C123 F29 108.4(12) . . ?
C95 C96 H96 119.4 . . ?
C91 C96 H96 119.4 . . ?
C91 C96 C95 121.3(13) . . ?
C96 C95 H95 121.1 . . ?
C94 C95 C96 117.8(13) . . ?
C94 C95 H95 121.1 . . ?
C95 C94 C97 102.4(14) . . ?
C93 C94 C95 120.6(12) . . ?
C93 C94 C97 137.0(17) . . ?
C94 C93 H93 119.5 . . ?
C94 C93 C92 121.0(12) . . ?
C92 C93 H93 119.5 . . ?
C93 C92 H92 119.5 . . ?
C93 C92 C91 121.0(12) . . ?
C91 C92 H92 119.5 . . ?
C96 C91 C90 118.6(16) . . ?
C92 C91 C90 123.5(15) . . ?
C92 C91 C96 117.8(13) . . ?
C81 C80 H80 120.0 . . ?
C81 C80 C79 120.0 . . ?
C79 C80 H80 120.0 . . ?
C80 C81 C84 122.9(12) . . ?
C82 C81 C80 120.0 . . ?
C82 C81 C84 117.1(12) . . ?
C81 C82 H82 120.0 . . ?
C81 C82 C83 120.0 . . ?
C83 C82 H82 120.0 . . ?
C82 C83 H83 120.0 . . ?
C82 C83 C78 120.0 . . ?
C78 C83 H83 120.0 . . ?
C83 C78 C70 117.8(8) . . ?
C79 C78 C70 122.2(8) . . ?
C79 C78 C83 120.0 . . ?
C80 C79 H79 120.0 . . ?
C78 C79 C80 120.0 . . ?
C78 C79 H79 120.0 . . ?
C106 C105 H105 120.0 . . ?
C106 C105 C104 120.0 . . ?
C104 C105 H105 120.0 . . ?
C105 C106 H106 120.0 . . ?
C105 C106 C107 120.0 . . ?
C107 C106 H106 120.0 . . ?
C106 C107 C110 110(2) . . ?
C108 C107 C106 120.0 . . ?
C108 C107 C110 130(2) . . ?
C107 C108 H108 120.0 . . ?
C109 C108 C107 120.0 . . ?
C109 C108 H108 120.0 . . ?
C108 C109 H109 120.0 . . ?
C108 C109 C104 120.0 . . ?
C104 C109 H109 120.0 . . ?
C105 C104 C103 124(2) . . ?
C109 C104 C105 120.0 . . ?
C109 C104 C103 116(2) . . ?
F24 C110 C107 108(2) . . ?
F24 C110 F22 108(2) . . ?
F22 C110 C107 121(3) . . ?
F23 C110 C107 106(3) . . ?
F23 C110 F24 109(2) . . ?
F23 C110 F22 105(2) . . ?
F3 C84 C81 115(2) . . ?
F3 C84 F1 103.9(18) . . ?
F1 C84 C81 111.8(18) . . ?
F2 C84 C81 117(2) . . ?
F2 C84 F3 105(2) . . ?
F2 C84 F1 103(2) . . ?
F6 C77 C74 100(3) . . ?
F6 C77 F4 117.4(18) . . ?
F6 C77 F5 118.5(19) . . ?
F4 C77 C74 99(3) . . ?
F5 C77 C74 98(3) . . ?
F5 C77 F4 116.9(18) . . ?
F19 C97 C94 117.2(15) . . ?
F20 C97 C94 132.7(15) . . ?
F20 C97 F19 94.4(14) . . ?
F20 C97 F21 105.4(16) . . ?
F21 C97 C94 99.5(19) . . ?
F21 C97 F19 105.0(15) . . ?
Zr3 C125 H125 117.0 . . ?
C126 C125 Zr3 73.6(4) . . ?
C126 C125 H125 126.0 . . ?
C124 C125 Zr3 75.5(3) . . ?
C124 C125 H125 126.0 . . ?
C124 C125 C126 108.0 . . ?
Zr3 C126 H126 117.0 . . ?
C125 C126 Zr3 73.5(4) . . ?
C125 C126 H126 126.0 . . ?
C127 C126 Zr3 75.5(4) . . ?
C127 C126 C125 108.0 . . ?
C127 C126 H126 126.0 . . ?
Zr3 C127 H127 118.9 . . ?
C126 C127 Zr3 71.9(3) . . ?
C126 C127 H127 126.0 . . ?
C128 C127 Zr3 75.0(3) . . ?
C128 C127 C126 108.0 . . ?
C128 C127 H127 126.0 . . ?
C127 C128 Zr3 72.9(3) . . ?
C127 C128 C124 108.0 . . ?
C127 C128 C129 157.2(18) . . ?
C124 C128 Zr3 72.8(4) . . ?
C124 C128 C129 94.4(19) . . ?
C129 C128 Zr3 119.3(8) . . ?
Zr3 C124 H124 118.9 . . ?
C125 C124 Zr3 72.0(3) . . ?
C125 C124 C128 108.0 . . ?
C125 C124 H124 126.0 . . ?
C128 C124 Zr3 75.1(4) . . ?
C128 C124 H124 126.0 . . ?
C128 C129 H12A 109.7 . . ?
C128 C129 H12B 109.7 . . ?
H12A C129 H12B 108.2 . . ?
C130 C129 C128 109.9(14) . . ?
C130 C129 H12A 109.7 . . ?
C130 C129 H12B 109.7 . . ?
C130 C135 H135 120.0 . . ?
C130 C135 C134 120.0 . . ?
C134 C135 H135 120.0 . . ?
C135 C130 C129 123.0(16) . . ?
C131 C130 C129 116.5(16) . . ?
C131 C130 C135 120.0 . . ?
C130 C131 H131 120.0 . . ?
C130 C131 C132 120.0 . . ?
C132 C131 H131 120.0 . . ?
C131 C132 H132 120.0 . . ?
C133 C132 C131 120.0 . . ?
C133 C132 H132 120.0 . . ?
C132 C133 C136 111.4(12) . . ?
C134 C133 C132 120.0 . . ?
C134 C133 C136 128.5(12) . . ?
C135 C134 H134 120.0 . . ?
C133 C134 C135 120.0 . . ?
C133 C134 H134 120.0 . . ?
F27 C136 C133 103.7(16) . . ?
F25 C136 C133 119.4(17) . . ?
F25 C136 F27 99.1(17) . . ?
F25 C136 F26 112.4(19) . . ?
F26 C136 C133 118.6(15) . . ?
F26 C136 F27 98.1(13) . . ?
C104 C103 H10A 109.6 . . ?
C104 C103 H10B 109.6 . . ?
H10A C103 H10B 108.1 . . ?
C102 C103 C104 110(3) . . ?
C102 C103 H10A 109.6 . . ?
C102 C103 H10B 109.6 . . ?
F10 C37 C34 100.8(15) . . ?
F10 C37 F12 115.1(12) . . ?
F12 C37 C34 99.3(14) . . ?
F11 C37 C34 109.9(18) . . ?
F11 C37 F10 116.1(13) . . ?
F11 C37 F12 113.1(13) . . ?
F8 C37 C34 117(2) . . ?
F8 C37 F7 106.3(15) . . ?
F9 C37 C34 106.2(14) . . ?
F9 C37 F8 111.1(16) . . ?
F9 C37 F7 112.6(14) . . ?
F7 C37 C34 103.3(14) . . ?
C103 C102 Zr6 120.1(18) . . ?
C103 C102 C98 114(3) . . ?
C103 C102 C101 138(3) . . ?
C98 C102 Zr6 71.2(5) . . ?
C98 C102 C101 108.0 . . ?
C101 C102 Zr6 73.1(5) . . ?
Zr6 C98 H98 118.4 . . ?
C102 C98 Zr6 76.8(5) . . ?
C102 C98 H98 126.0 . . ?
C99 C98 Zr6 70.7(5) . . ?
C99 C98 C102 108.0 . . ?
C99 C98 H98 126.0 . . ?
Zr6 C99 H99 115.4 . . ?
C98 C99 Zr6 76.3(6) . . ?
C98 C99 H99 126.0 . . ?
C100 C99 Zr6 74.5(5) . . ?
C100 C99 C98 108.0 . . ?
C100 C99 H99 126.0 . . ?
Zr6 C100 H100 116.6 . . ?
C99 C100 Zr6 72.2(5) . . ?
C99 C100 H100 126.0 . . ?
C101 C100 Zr6 77.2(5) . . ?
C101 C100 C99 108.0 . . ?
C101 C100 H100 126.0 . . ?
Zr6 C101 H101 120.4 . . ?
C102 C101 Zr6 75.1(5) . . ?
C102 C101 H101 126.0 . . ?
C100 C101 Zr6 70.3(5) . . ?
C100 C101 C102 108.0 . . ?
C100 C101 H101 126.0 . . ?

loop_
_geom_bond_atom_site_label_1
_geom_bond_atom_site_label_2
_geom_bond_distance
_geom_bond_site_symmetry_2
_geom_bond_publ_flag
Zr1 Zr3 3.3517(5) . ?
Zr1 Zr2 3.3414(5) . ?
Zr1 O1 2.077(3) . ?
Zr1 O2 2.124(3) . ?
Zr1 O7 2.197(3) . ?
Zr1 O6 2.193(3) . ?
Zr1 O3 2.116(3) . ?
Zr1 C29 2.562(5) . ?
Zr1 C26 2.503(5) . ?
Zr1 C28 2.516(5) . ?
Zr1 C25 2.538(5) . ?
Zr1 C27 2.504(5) . ?
Zr3 O1 2.077(3) . ?
Zr3 O9 2.193(3) . ?
Zr3 O8 2.203(3) . ?
Zr3 O4 2.116(3) . ?
Zr3 O3 2.131(3) . ?
Zr3 C113 2.516(10) . ?
Zr3 C114 2.548(11) . ?
Zr3 C112 2.546(12) . ?
Zr3 C125 2.508(9) . ?
Zr3 C126 2.509(9) . ?
Zr3 C127 2.555(9) . ?
Zr3 C124 2.553(9) . ?
Zr5 Zr6 3.3547(6) . ?
Zr5 Zr4 3.3428(5) . ?
Zr5 O17 2.203(3) . ?
Zr5 O11 2.081(3) . ?
Zr5 O16 2.183(3) . ?
Zr5 O12 2.134(3) . ?
Zr5 O13 2.125(3) . ?
Zr5 C42 2.563(6) . ?
Zr5 C41 2.527(6) . ?
Zr5 C40 2.478(5) . ?
Zr5 C38 2.535(5) . ?
Zr5 C39 2.500(5) . ?
Zr6 O11 2.079(3) . ?
Zr6 O19 2.202(3) . ?
Zr6 O18 2.198(3) . ?
Zr6 O14 2.122(3) . ?
Zr6 O13 2.111(3) . ?
Zr6 C86 2.528(8) . ?
Zr6 C89 2.567(13) . ?
Zr6 C85 2.519(11) . ?
Zr6 C98 2.533(12) . ?
Zr6 C99 2.461(12) . ?
Zr6 C100 2.492(14) . ?
Zr6 C101 2.581(14) . ?
Zr2 O1 2.084(3) . ?
Zr2 O2 2.130(3) . ?
Zr2 O10 2.200(3) . ?
Zr2 O5 2.185(3) . ?
Zr2 O4 2.125(3) . ?
Zr2 C67 2.487(5) . ?
Zr2 C68 2.532(6) . ?
Zr2 C65 2.539(5) . ?
Zr2 C66 2.498(5) . ?
Zr2 C69 2.577(6) . ?
Zr4 O11 2.070(3) . ?
Zr4 O15 2.200(3) . ?
Zr4 O14 2.126(4) . ?
Zr4 O12 2.125(3) . ?
Zr4 O20 2.191(3) . ?
Zr4 C54 2.524(5) . ?
Zr4 C55 2.566(7) . ?
Zr4 C51 2.566(8) . ?
Zr4 C52 2.512(7) . ?
Zr4 C53 2.508(6) . ?
O17 C8 1.254(6) . ?
O10 C17 1.275(6) . ?
O9 C17 1.263(6) . ?
O7 C1 1.258(5) . ?
O19 C24 1.256(6) . ?
O6 C9 1.274(5) . ?
O16 C16 1.272(5) . ?
O8 C1 1.264(5) . ?
O5 C9 1.262(5) . ?
O15 C16 1.262(5) . ?
O18 C8 1.262(5) . ?
O20 C24 1.267(6) . ?
O21 C142 1.238(5) . ?
O22 C139 1.227(6) . ?
N2 C142 1.306(5) . ?
N2 C140 1.452(6) . ?
N2 C141 1.445(6) . ?
N1 C139 1.316(6) . ?
N1 C138 1.418(8) . ?
N1 C137 1.461(7) . ?
C10 C9 1.503(5) . ?
C10 C15 1.371(6) . ?
C10 C11 1.375(6) . ?
C17 C18 1.491(5) . ?
C18 C19 1.377(7) . ?
C18 C23 1.390(8) . ?
C21 C24 1.506(5) . ?
C21 C22 1.347(8) . ?
C21 C20 1.381(7) . ?
C8 C5 1.496(5) . ?
C142 H 0.9500 . ?
C1 C2 1.499(5) . ?
C15 H15 0.9500 . ?
C15 C14 1.390(6) . ?
C2 C7 1.371(7) . ?
C2 C3 1.377(7) . ?
C13 C16 1.496(5) . ?
C13 C12 1.366(6) . ?
C13 C14 1.373(6) . ?
C5 C6 1.368(6) . ?
C5 C4 1.360(7) . ?
C11 H11 0.9500 . ?
C11 C12 1.398(6) . ?
C29 C28 1.369(9) . ?
C29 C25 1.398(9) . ?
C29 C30 1.488(10) . ?
C12 H12 0.9500 . ?
C6 H6 0.9500 . ?
C6 C7 1.406(6) . ?
C7 H7 0.9500 . ?
C67 H67 0.9500 . ?
C67 C68 1.360(9) . ?
C67 C66 1.372(9) . ?
C139 HA 0.9500 . ?
C68 H68 0.9500 . ?
C68 C69 1.421(9) . ?
C22 H22 0.9500 . ?
C22 C23 1.408(6) . ?
C14 H14 0.9500 . ?
C140 HB 0.9800 . ?
C140 HC 0.9800 . ?
C140 HD 0.9800 . ?
C3 H3 0.9500 . ?
C3 C4 1.403(6) . ?
C26 H26 0.9500 . ?
C26 C25 1.334(10) . ?
C26 C27 1.395(10) . ?
C28 H28 0.9500 . ?
C28 C27 1.379(9) . ?
C54 H54 0.9500 . ?
C54 C55 1.430(11) . ?
C54 C53 1.389(10) . ?
C19 H19 0.9500 . ?
C19 C20 1.391(6) . ?
C25 H25 0.9500 . ?
C42 C41 1.470(10) . ?
C42 C38 1.403(11) . ?
C42 C43 1.482(9) . ?
C141 HE 0.9800 . ?
C141 HF 0.9800 . ?
C141 HG 0.9800 . ?
C23 H23 0.9500 . ?
C20 H20 0.9500 . ?
C138 HH 0.9800 . ?
C138 HI 0.9800 . ?
C138 HJ 0.9800 . ?
C4 H4 0.9500 . ?
C27 H27 0.9500 . ?
C65 H65 0.9500 . ?
C65 C66 1.337(9) . ?
C65 C69 1.420(10) . ?
C66 H66 0.9500 . ?
C41 H41 0.9500 . ?
C41 C40 1.401(11) . ?
C40 H40 0.9500 . ?
C40 C39 1.330(11) . ?
C69 C70 1.506(10) . ?
C55 C51 1.387(13) . ?
C55 C56 1.487(16) . ?
C38 H38 0.9500 . ?
C38 C39 1.306(10) . ?
C51 H51 0.9500 . ?
C51 C52 1.281(15) . ?
C52 H52 0.9500 . ?
C52 C53 1.403(13) . ?
C53 H53 0.9500 . ?
C86 H86 1.0000 . ?
C86 C87 1.4200 . ?
C86 C85 1.4200 . ?
C87 H87 0.9500 . ?
C87 C88 1.4200 . ?
C88 H88 0.9500 . ?
C88 C89 1.4200 . ?
C89 C85 1.4200 . ?
C89 C90 1.483(13) . ?
C85 H85 0.9500 . ?
C113 H113 0.9500 . ?
C113 C114 1.4200 . ?
C113 C112 1.4200 . ?
C114 H114 0.9500 . ?
C114 C115 1.4200 . ?
C115 C111 1.4200 . ?
C115 C116 1.600(18) . ?
C111 H111 0.9500 . ?
C111 C112 1.4200 . ?
C112 H112 0.9500 . ?
C39 H39 0.9500 . ?
C137 HK 0.9800 . ?
C137 HL 0.9800 . ?
C137 HM 0.9800 . ?
C30 H30A 0.9900 . ?
C30 H30B 0.9900 . ?
C30 C31 1.505(8) . ?
C43 H43A 0.9900 . ?
C43 H43B 0.9900 . ?
C43 C44 1.518(9) . ?
C70 H70A 0.9900 . ?
C70 H70B 0.9900 . ?
C70 H70C 0.9900 . ?
C70 H70D 0.9900 . ?
C70 C71 1.583(17) . ?
C70 C78 1.497(12) . ?
C116 H11A 0.9900 . ?
C116 H11B 0.9900 . ?
C116 C117 1.499(13) . ?
C44 C49 1.3900 . ?
C44 C45 1.3900 . ?
C49 H49 0.9500 . ?
C49 C48 1.3900 . ?
C48 H48 0.9500 . ?
C48 C47 1.3900 . ?
C47 C46 1.3900 . ?
C47 C50 1.640(19) . ?
C46 H46 0.9500 . ?
C46 C45 1.3900 . ?
C45 H45 0.9500 . ?
C33 H33 0.9500 . ?
C33 C34 1.3900 . ?
C33 C32 1.3900 . ?
C34 C35 1.3900 . ?
C34 C37 1.66(2) . ?
C35 H35 0.9500 . ?
C35 C36 1.3900 . ?
C36 H36 0.9500 . ?
C36 C31 1.3900 . ?
C31 C32 1.3900 . ?
C32 H32 0.9500 . ?
C90 H90A 0.9900 . ?
C90 H90B 0.9900 . ?
C90 C91 1.58(2) . ?
C118 H118 0.9500 . ?
C118 C117 1.3900 . ?
C118 C119 1.3900 . ?
C117 C122 1.3900 . ?
C122 H122 0.9500 . ?
C122 C121 1.3900 . ?
C121 H121 0.9500 . ?
C121 C120 1.3900 . ?
C120 C119 1.3900 . ?
C120 C123 1.511(16) . ?
C119 H119 0.9500 . ?
C56 H56A 0.9900 . ?
C56 H56B 0.9900 . ?
C56 C57 1.48(2) . ?
C50 F14 1.324(10) . ?
C50 F13 1.335(10) . ?
C50 F15 1.308(10) . ?
C50 F17 1.325(17) . ?
C50 F18 1.360(16) . ?
C50 F16 1.320(18) . ?
C62 H62 0.9500 . ?
C62 C61 1.378(11) . ?
C62 C63 1.395(11) . ?
C61 C60 1.376(11) . ?
C61 C64 1.519(16) . ?
C60 H60 0.9500 . ?
C60 C58 1.367(11) . ?
C58 H58 0.9500 . ?
C58 C57 1.374(11) . ?
C57 C63 1.361(10) . ?
C63 H63 0.9500 . ?
C64 F31 1.314(13) . ?
C64 F32 1.348(14) . ?
C64 F33 1.326(14) . ?
C73 H73 0.9500 . ?
C73 C74 1.372(11) . ?
C73 C72 1.378(11) . ?
C74 C75 1.368(11) . ?
C74 C77 1.57(3) . ?
C75 H75 0.9500 . ?
C75 C76 1.362(11) . ?
C76 H76 0.9500 . ?
C76 C71 1.374(11) . ?
C71 C72 1.383(11) . ?
C72 H72 0.9500 . ?
C123 F28 1.288(12) . ?
C123 F29 1.333(11) . ?
C123 F30 1.300(11) . ?
C96 H96 0.9500 . ?
C96 C95 1.375(11) . ?
C96 C91 1.365(11) . ?
C95 H95 0.9500 . ?
C95 C94 1.371(11) . ?
C94 C93 1.319(10) . ?
C94 C97 1.496(15) . ?
C93 H93 0.9500 . ?
C93 C92 1.346(11) . ?
C92 H92 0.9500 . ?
C92 C91 1.349(11) . ?
C80 H80 0.9500 . ?
C80 C81 1.3900 . ?
C80 C79 1.3900 . ?
C81 C82 1.3900 . ?
C81 C84 1.50(2) . ?
C82 H82 0.9500 . ?
C82 C83 1.3900 . ?
C83 H83 0.9500 . ?
C83 C78 1.3900 . ?
C78 C79 1.3900 . ?
C79 H79 0.9500 . ?
C105 H105 0.9500 . ?
C105 C106 1.3900 . ?
C105 C104 1.3900 . ?
C106 H106 0.9500 . ?
C106 C107 1.3900 . ?
C107 C108 1.3900 . ?
C107 C110 1.56(3) . ?
C108 H108 0.9500 . ?
C108 C109 1.3900 . ?
C109 H109 0.9500 . ?
C109 C104 1.3900 . ?
C104 C103 1.71(4) . ?
C110 F24 1.282(14) . ?
C110 F22 1.315(14) . ?
C110 F23 1.281(14) . ?
C84 F3 1.280(14) . ?
C84 F1 1.304(14) . ?
C84 F2 1.280(14) . ?
C77 F6 1.300(14) . ?
C77 F4 1.339(14) . ?
C77 F5 1.310(14) . ?
C97 F19 1.428(16) . ?
C97 F20 1.074(14) . ?
C97 F21 1.409(17) . ?
C125 H125 0.9500 . ?
C125 C126 1.4200 . ?
C125 C124 1.4200 . ?
C126 H126 0.9500 . ?
C126 C127 1.4200 . ?
C127 H127 0.9500 . ?
C127 C128 1.4200 . ?
C128 C124 1.4200 . ?
C128 C129 1.567(18) . ?
C124 H124 0.9500 . ?
C129 H12A 0.9900 . ?
C129 H12B 0.9900 . ?
C129 C130 1.502(16) . ?
C135 H135 0.9500 . ?
C135 C130 1.3900 . ?
C135 C134 1.3900 . ?
C130 C131 1.3900 . ?
C131 H131 0.9500 . ?
C131 C132 1.3900 . ?
C132 H132 0.9500 . ?
C132 C133 1.3900 . ?
C133 C134 1.3900 . ?
C133 C136 1.508(18) . ?
C134 H134 0.9500 . ?
C136 F27 1.338(14) . ?
C136 F25 1.309(14) . ?
C136 F26 1.320(14) . ?
C103 H10A 0.9900 . ?
C103 H10B 0.9900 . ?
C103 C102 1.37(3) . ?
C37 F10 1.297(10) . ?
C37 F12 1.314(10) . ?
C37 F11 1.283(10) . ?
C37 F8 1.314(12) . ?
C37 F9 1.278(11) . ?
C37 F7 1.328(11) . ?
C102 C98 1.4200 . ?
C102 C101 1.4200 . ?
C98 H98 0.9500 . ?
C98 C99 1.4200 . ?
C99 H99 0.9500 . ?
C99 C100 1.4200 . ?
C100 H100 0.9500 . ?
C100 C101 1.4200 . ?
C101 H101 0.9500 . ?

loop_
_geom_torsion_atom_site_label_1
_geom_torsion_atom_site_label_2
_geom_torsion_atom_site_label_3
_geom_torsion_atom_site_label_4
_geom_torsion
_geom_torsion_site_symmetry_1
_geom_torsion_site_symmetry_2
_geom_torsion_site_symmetry_3
_geom_torsion_site_symmetry_4
_geom_torsion_publ_flag
Zr1 O7 C1 O8 38.9(6) . . . . ?
Zr1 O7 C1 C2 -139.1(3) . . . . ?
Zr1 O6 C9 O5 -34.5(6) . . . . ?
Zr1 O6 C9 C10 142.5(3) . . . . ?
Zr1 C29 C28 C27 67.4(3) . . . . ?
Zr1 C29 C25 C26 -65.8(4) . . . . ?
Zr1 C29 C30 C31 175.2(8) . . . . ?
Zr1 C26 C25 C29 67.0(4) . . . . ?
Zr1 C26 C27 C28 -67.3(3) . . . . ?
Zr1 C28 C27 C26 66.8(4) . . . . ?
Zr3 O9 C17 O10 37.3(5) . . . . ?
Zr3 O9 C17 C18 -141.8(3) . . . . ?
Zr3 O8 C1 O7 -37.4(6) . . . . ?
Zr3 O8 C1 C2 140.6(3) . . . . ?
Zr3 C113 C114 C115 -68.2(5) . . . . ?
Zr3 C113 C112 C111 68.3(4) . . . . ?
Zr3 C114 C115 C111 -65.9(4) . . . . ?
Zr3 C114 C115 C116 117(3) . . . . ?
Zr3 C115 C111 C112 -64.6(4) . . . . ?
Zr3 C115 C116 C117 -163.2(12) . . . . ?
Zr3 C111 C112 C113 -66.0(5) . . . . ?
Zr3 C125 C126 C127 -68.2(3) . . . . ?
Zr3 C125 C124 C128 67.0(4) . . . . ?
Zr3 C126 C127 C128 -66.9(3) . . . . ?
Zr3 C127 C128 C124 -64.9(4) . . . . ?
Zr3 C127 C128 C129 126(2) . . . . ?
Zr3 C128 C124 C125 -64.9(3) . . . . ?
Zr3 C128 C129 C130 171.0(14) . . . . ?
Zr5 O17 C8 O18 -36.5(6) . . . . ?
Zr5 O17 C8 C5 142.1(3) . . . . ?
Zr5 O16 C16 O15 37.6(7) . . . . ?
Zr5 O16 C16 C13 -141.4(3) . . . . ?
Zr5 C42 C41 C40 66.3(4) . . . . ?
Zr5 C42 C38 C39 -64.9(4) . . . . ?
Zr5 C42 C43 C44 177.4(5) . . . . ?
Zr5 C41 C40 C39 67.7(4) . . . . ?
Zr5 C40 C39 C38 69.1(4) . . . . ?
Zr5 C38 C39 C40 -67.1(4) . . . . ?
Zr6 O19 C24 O20 -36.8(6) . . . . ?
Zr6 O19 C24 C21 141.2(3) . . . . ?
Zr6 O18 C8 O17 36.3(6) . . . . ?
Zr6 O18 C8 C5 -142.2(3) . . . . ?
Zr6 C86 C87 C88 -66.9(5) . . . . ?
Zr6 C86 C85 C89 68.7(4) . . . . ?
Zr6 C87 C88 C89 -64.7(4) . . . . ?
Zr6 C88 C89 C85 -65.1(4) . . . . ?
Zr6 C88 C89 C90 118.9(13) . . . . ?
Zr6 C89 C85 C86 -67.6(4) . . . . ?
Zr6 C89 C90 C91 148.3(12) . . . . ?
Zr6 C102 C98 C99 -64.3(5) . . . . ?
Zr6 C102 C101 C100 63.1(5) . . . . ?
Zr6 C98 C99 C100 -68.4(5) . . . . ?
Zr6 C99 C100 C101 -69.6(6) . . . . ?
Zr6 C100 C101 C102 -66.2(5) . . . . ?
Zr2 O10 C17 O9 -36.5(5) . . . . ?
Zr2 O10 C17 C18 142.6(3) . . . . ?
Zr2 O5 C9 O6 36.7(6) . . . . ?
Zr2 O5 C9 C10 -140.3(3) . . . . ?
Zr2 C67 C68 C69 -68.4(4) . . . . ?
Zr2 C67 C66 C65 69.6(4) . . . . ?
Zr2 C68 C69 C65 -65.6(4) . . . . ?
Zr2 C68 C69 C70 119.2(6) . . . . ?
Zr2 C65 C66 C67 -67.7(4) . . . . ?
Zr2 C65 C69 C68 65.4(4) . . . . ?
Zr2 C65 C69 C70 -119.4(6) . . . . ?
Zr2 C69 C70 C71 162.4(6) . . . . ?
Zr2 C69 C70 C78 -149.6(6) . . . . ?
Zr4 O15 C16 O16 -35.8(7) . . . . ?
Zr4 O15 C16 C13 143.2(3) . . . . ?
Zr4 O20 C24 O19 37.7(6) . . . . ?
Zr4 O20 C24 C21 -140.4(3) . . . . ?
Zr4 C54 C55 C51 -67.4(5) . . . . ?
Zr4 C54 C55 C56 117.1(7) . . . . ?
Zr4 C54 C53 C52 67.9(5) . . . . ?
Zr4 C55 C51 C52 -64.6(7) . . . . ?
Zr4 C55 C56 C57 146.7(13) . . . . ?
Zr4 C51 C52 C53 -67.0(6) . . . . ?
Zr4 C52 C53 C54 -68.3(4) . . . . ?
O17 C8 C5 C6 -3.7(6) . . . . ?
O17 C8 C5 C4 -177.0(5) . . . . ?
O10 C17 C18 C19 -2.4(6) . . . . ?
O10 C17 C18 C23 -175.3(4) . . . . ?
O9 C17 C18 C19 176.8(4) . . . . ?
O9 C17 C18 C23 3.9(6) . . . . ?
O7 C1 C2 C7 4.7(6) . . . . ?
O7 C1 C2 C3 179.4(5) . . . . ?
O8 C1 C2 C7 -173.5(4) . . . . ?
O8 C1 C2 C3 1.2(7) . . . . ?
O18 C8 C5 C6 175.0(4) . . . . ?
O18 C8 C5 C4 1.7(7) . . . . ?
C10 C15 C14 C13 0.1(9) . . . . ?
C10 C11 C12 C13 -0.4(9) . . . . ?
C17 C18 C19 C20 -170.0(4) . . . . ?
C17 C18 C23 C22 170.9(5) . . . . ?
C18 C19 C20 C21 -0.1(8) . . . . ?
C9 C10 C15 C14 170.0(5) . . . . ?
C9 C10 C11 C12 -169.8(5) . . . . ?
C21 C22 C23 C18 -1.6(9) . . . . ?
C8 C5 C6 C7 -170.1(5) . . . . ?
C8 C5 C4 C3 170.6(5) . . . . ?
C24 C21 C22 C23 -168.7(5) . . . . ?
C24 C21 C20 C19 169.7(4) . . . . ?
C1 C2 C7 C6 170.2(5) . . . . ?
C1 C2 C3 C4 -169.7(5) . . . . ?
C15 C10 C9 O6 -173.5(5) . . . . ?
C15 C10 C9 O5 3.7(7) . . . . ?
C15 C10 C11 C12 5.0(9) . . . . ?
C2 C3 C4 C5 -1.5(9) . . . . ?
C16 C13 C12 C11 168.8(5) . . . . ?
C16 C13 C14 C15 -168.6(5) . . . . ?
C5 C6 C7 C2 0.4(9) . . . . ?
C11 C10 C9 O6 1.3(7) . . . . ?
C11 C10 C9 O5 178.5(5) . . . . ?
C11 C10 C15 C14 -4.8(9) . . . . ?
C29 C28 C27 Zr1 -69.1(3) . . . . ?
C29 C28 C27 C26 -2.3(6) . . . . ?
C29 C30 C31 C36 50.8(14) . . . . ?
C29 C30 C31 C32 -128.9(9) . . . . ?
C12 C13 C16 O16 3.4(7) . . . . ?
C12 C13 C16 O15 -175.7(5) . . . . ?
C12 C13 C14 C15 4.5(9) . . . . ?
C6 C5 C4 C3 -2.6(9) . . . . ?
C7 C2 C3 C4 5.0(9) . . . . ?
C67 C68 C69 Zr2 66.3(4) . . . . ?
C67 C68 C69 C65 0.7(6) . . . . ?
C67 C68 C69 C70 -174.5(6) . . . . ?
C68 C67 C66 Zr2 -68.1(4) . . . . ?
C68 C67 C66 C65 1.5(6) . . . . ?
C68 C69 C70 C71 69.8(9) . . . . ?
C68 C69 C70 C78 117.7(8) . . . . ?
C22 C21 C24 O19 -1.2(6) . . . . ?
C22 C21 C24 O20 177.0(4) . . . . ?
C22 C21 C20 C19 -3.5(8) . . . . ?
C14 C13 C16 O16 176.5(5) . . . . ?
C14 C13 C16 O15 -2.6(7) . . . . ?
C14 C13 C12 C11 -4.3(9) . . . . ?
C140 N2 C142 O21 -2.9(9) . . . . ?
C3 C2 C7 C6 -4.5(8) . . . . ?
C28 C29 C25 Zr1 65.0(4) . . . . ?
C28 C29 C25 C26 -0.8(6) . . . . ?
C28 C29 C30 C31 86.7(12) . . . . ?
C54 C55 C51 Zr4 65.8(4) . . . . ?
C54 C55 C51 C52 1.3(9) . . . . ?
C54 C55 C56 C57 60(2) . . . . ?
C19 C18 C23 C22 -2.0(8) . . . . ?
C25 C29 C28 Zr1 -65.4(3) . . . . ?
C25 C29 C28 C27 2.0(5) . . . . ?
C25 C29 C30 C31 -90.1(12) . . . . ?
C25 C26 C27 Zr1 69.2(4) . . . . ?
C25 C26 C27 C28 1.8(6) . . . . ?
C42 C41 C40 Zr5 -68.3(3) . . . . ?
C42 C41 C40 C39 -0.6(6) . . . . ?
C42 C38 C39 Zr5 65.9(4) . . . . ?
C42 C38 C39 C40 -1.3(7) . . . . ?
C42 C43 C44 C49 21.8(12) . . . . ?
C42 C43 C44 C45 -158.1(10) . . . . ?
C141 N2 C142 O21 -179.6(6) . . . . ?
C23 C18 C19 C20 2.8(8) . . . . ?
C20 C21 C24 O19 -174.4(4) . . . . ?
C20 C21 C24 O20 3.9(6) . . . . ?
C20 C21 C22 C23 4.3(8) . . . . ?
C138 N1 C139 O22 -2.6(10) . . . . ?
C4 C5 C6 C7 3.2(8) . . . . ?
C27 C26 C25 Zr1 -67.7(4) . . . . ?
C27 C26 C25 C29 -0.6(6) . . . . ?
C65 C69 C70 C71 -104.4(9) . . . . ?
C65 C69 C70 C78 -56.4(10) . . . . ?
C66 C67 C68 Zr2 67.0(4) . . . . ?
C66 C67 C68 C69 -1.4(6) . . . . ?
C66 C65 C69 Zr2 -65.1(4) . . . . ?
C66 C65 C69 C68 0.2(6) . . . . ?
C66 C65 C69 C70 175.4(6) . . . . ?
C41 C42 C38 Zr5 65.7(3) . . . . ?
C41 C42 C38 C39 0.9(6) . . . . ?
C41 C42 C43 C44 84.7(8) . . . . ?
C41 C40 C39 Zr5 -67.9(4) . . . . ?
C41 C40 C39 C38 1.2(7) . . . . ?
C69 C65 C66 Zr2 66.7(4) . . . . ?
C69 C65 C66 C67 -1.0(6) . . . . ?
C69 C70 C71 C76 33.1(17) . . . . ?
C69 C70 C71 C72 -147.8(15) . . . . ?
C69 C70 C78 C83 163.7(13) . . . . ?
C69 C70 C78 C79 -17.1(13) . . . . ?
C55 C54 C53 Zr4 -68.3(4) . . . . ?
C55 C54 C53 C52 -0.4(7) . . . . ?
C55 C51 C52 Zr4 65.4(6) . . . . ?
C55 C51 C52 C53 -1.6(11) . . . . ?
C55 C56 C57 C58 -109(2) . . . . ?
C55 C56 C57 C63 70(2) . . . . ?
C38 C42 C41 Zr5 -66.5(4) . . . . ?
C38 C42 C41 C40 -0.1(5) . . . . ?
C38 C42 C43 C44 -88.2(9) . . . . ?
C51 C55 C56 C57 -113.8(19) . . . . ?
C51 C52 C53 Zr4 69.6(7) . . . . ?
C51 C52 C53 C54 1.3(9) . . . . ?
C53 C54 C55 Zr4 67.0(4) . . . . ?
C53 C54 C55 C51 -0.4(7) . . . . ?
C53 C54 C55 C56 -175.9(7) . . . . ?
C86 C87 C88 Zr6 64.7(4) . . . . ?
C86 C87 C88 C89 0.0 . . . . ?
C87 C86 C85 Zr6 -68.7(4) . . . . ?
C87 C86 C85 C89 0.0 . . . . ?
C87 C88 C89 Zr6 65.1(4) . . . . ?
C87 C88 C89 C85 0.0 . . . . ?
C87 C88 C89 C90 -176.0(15) . . . . ?
C88 C89 C85 Zr6 67.6(4) . . . . ?
C88 C89 C85 C86 0.0 . . . . ?
C88 C89 C90 C91 52(2) . . . . ?
C89 C90 C91 C96 104.9(18) . . . . ?
C89 C90 C91 C92 -78.6(18) . . . . ?
C85 C86 C87 Zr6 66.9(5) . . . . ?
C85 C86 C87 C88 0.0 . . . . ?
C85 C89 C90 C91 -123.2(14) . . . . ?
C113 C114 C115 Zr3 65.9(4) . . . . ?
C113 C114 C115 C111 0.0 . . . . ?
C113 C114 C115 C116 -177(3) . . . . ?
C114 C113 C112 Zr3 -68.3(4) . . . . ?
C114 C113 C112 C111 0.0 . . . . ?
C114 C115 C111 Zr3 64.6(4) . . . . ?
C114 C115 C111 C112 0.0 . . . . ?
C114 C115 C116 C117 88(3) . . . . ?
C115 C111 C112 Zr3 66.0(5) . . . . ?
C115 C111 C112 C113 0.0 . . . . ?
C115 C116 C117 C118 -16(2) . . . . ?
C115 C116 C117 C122 168.6(14) . . . . ?
C111 C115 C116 C117 -89.7(15) . . . . ?
C112 C113 C114 Zr3 68.2(5) . . . . ?
C112 C113 C114 C115 0.0 . . . . ?
C137 N1 C139 O22 178.6(7) . . . . ?
C30 C29 C28 Zr1 117.2(5) . . . . ?
C30 C29 C28 C27 -175.5(5) . . . . ?
C30 C29 C25 Zr1 -117.9(6) . . . . ?
C30 C29 C25 C26 176.3(6) . . . . ?
C30 C31 C32 C33 179.7(8) . . . . ?
C43 C42 C41 Zr5 119.3(6) . . . . ?
C43 C42 C41 C40 -174.4(5) . . . . ?
C43 C42 C38 Zr5 -120.1(6) . . . . ?
C43 C42 C38 C39 175.0(6) . . . . ?
C43 C44 C49 C48 -179.8(6) . . . . ?
C43 C44 C45 C46 179.8(6) . . . . ?
C70 C71 C72 C73 178.3(14) . . . . ?
C70 C78 C79 C80 -179.3(7) . . . . ?
C116 C115 C111 Zr3 -116.3(8) . . . . ?
C116 C115 C111 C112 179.1(10) . . . . ?
C116 C117 C122 C121 175.8(15) . . . . ?
C44 C49 C48 C47 0.0 . . . . ?
C49 C44 C45 C46 0.0 . . . . ?
C49 C48 C47 C46 0.0 . . . . ?
C49 C48 C47 C50 179.2(6) . . . . ?
C48 C47 C46 C45 0.0 . . . . ?
C48 C47 C50 F14 -66.4(14) . . . . ?
C48 C47 C50 F13 178.5(12) . . . . ?
C48 C47 C50 F15 64.7(13) . . . . ?
C48 C47 C50 F17 123.7(19) . . . . ?
C48 C47 C50 F18 -124.1(17) . . . . ?
C48 C47 C50 F16 5(3) . . . . ?
C47 C46 C45 C44 0.0 . . . . ?
C46 C47 C50 F14 112.8(14) . . . . ?
C46 C47 C50 F13 -2.3(13) . . . . ?
C46 C47 C50 F15 -116.1(13) . . . . ?
C46 C47 C50 F17 -57(2) . . . . ?
C46 C47 C50 F18 55.1(18) . . . . ?
C46 C47 C50 F16 -176(3) . . . . ?
C45 C44 C49 C48 0.0 . . . . ?
C33 C34 C35 C36 0.0 . . . . ?
C33 C34 C37 F10 -167.8(10) . . . . ?
C33 C34 C37 F12 74.2(11) . . . . ?
C33 C34 C37 F11 -44.6(14) . . . . ?
C33 C34 C37 F8 12.3(18) . . . . ?
C33 C34 C37 F9 137.1(11) . . . . ?
C33 C34 C37 F7 -104.2(12) . . . . ?
C34 C33 C32 C31 0.0 . . . . ?
C34 C35 C36 C31 0.0 . . . . ?
C35 C34 C37 F10 10.3(13) . . . . ?
C35 C34 C37 F12 -107.7(11) . . . . ?
C35 C34 C37 F11 133.4(12) . . . . ?
C35 C34 C37 F8 -169.7(16) . . . . ?
C35 C34 C37 F9 -44.9(14) . . . . ?
C35 C34 C37 F7 73.8(13) . . . . ?
C35 C36 C31 C30 -179.7(9) . . . . ?
C35 C36 C31 C32 0.0 . . . . ?
C36 C31 C32 C33 0.0 . . . . ?
C32 C33 C34 C35 0.0 . . . . ?
C32 C33 C34 C37 178.2(9) . . . . ?
C90 C89 C85 Zr6 -116.3(11) . . . . ?
C90 C89 C85 C86 176.2(13) . . . . ?
C118 C117 C122 C121 0.0 . . . . ?
C117 C118 C119 C120 0.0 . . . . ?
C117 C122 C121 C120 0.0 . . . . ?
C122 C121 C120 C119 0.0 . . . . ?
C122 C121 C120 C123 -171.5(16) . . . . ?
C121 C120 C119 C118 0.0 . . . . ?
C121 C120 C123 F28 -91.7(15) . . . . ?
C121 C120 C123 F29 154.9(12) . . . . ?
C121 C120 C123 F30 30.8(19) . . . . ?
C119 C118 C117 C116 -175.8(15) . . . . ?
C119 C118 C117 C122 0.0 . . . . ?
C119 C120 C123 F28 97.2(17) . . . . ?
C119 C120 C123 F29 -16(2) . . . . ?
C119 C120 C123 F30 -140.3(15) . . . . ?
C56 C55 C51 Zr4 -119.6(9) . . . . ?
C56 C55 C51 C52 175.8(9) . . . . ?
C56 C57 C63 C62 174.0(15) . . . . ?
C50 C47 C46 C45 -179.1(7) . . . . ?
C62 C61 C60 C58 -1.9(19) . . . . ?
C62 C61 C64 F31 157.2(18) . . . . ?
C62 C61 C64 F32 39(2) . . . . ?
C62 C61 C64 F33 -84(2) . . . . ?
C61 C62 C63 C57 6(2) . . . . ?
C61 C60 C58 C57 1(3) . . . . ?
C60 C61 C64 F31 -28(3) . . . . ?
C60 C61 C64 F32 -146(2) . . . . ?
C60 C61 C64 F33 91(2) . . . . ?
C60 C58 C57 C56 -177.3(19) . . . . ?
C60 C58 C57 C63 4(3) . . . . ?
C58 C57 C63 C62 -7(2) . . . . ?
C63 C62 C61 C60 -1.6(16) . . . . ?
C63 C62 C61 C64 173.3(18) . . . . ?
C64 C61 C60 C58 -176(2) . . . . ?
C73 C74 C75 C76 -3.2(19) . . . . ?
C73 C74 C77 F6 -75(2) . . . . ?
C73 C74 C77 F4 165(2) . . . . ?
C73 C74 C77 F5 46(2) . . . . ?
C74 C73 C72 C71 3(2) . . . . ?
C74 C75 C76 C71 3(3) . . . . ?
C75 C74 C77 F6 105(2) . . . . ?
C75 C74 C77 F4 -15(2) . . . . ?
C75 C74 C77 F5 -134(2) . . . . ?
C75 C76 C71 C70 178.8(15) . . . . ?
C75 C76 C71 C72 0(3) . . . . ?
C76 C71 C72 C73 -3(2) . . . . ?
C72 C73 C74 C75 0.1(16) . . . . ?
C72 C73 C74 C77 179.7(14) . . . . ?
C123 C120 C119 C118 170.7(18) . . . . ?
C96 C95 C94 C93 -1.1(15) . . . . ?
C96 C95 C94 C97 178.7(10) . . . . ?
C95 C96 C91 C90 -176.4(10) . . . . ?
C95 C96 C91 C92 6.9(19) . . . . ?
C95 C94 C93 C92 0(2) . . . . ?
C95 C94 C97 F19 -67.5(18) . . . . ?
C95 C94 C97 F20 59(2) . . . . ?
C95 C94 C97 F21 -179.9(15) . . . . ?
C94 C93 C92 C91 5(3) . . . . ?
C93 C94 C97 F19 112(2) . . . . ?
C93 C94 C97 F20 -122(3) . . . . ?
C93 C94 C97 F21 -0.2(19) . . . . ?
C93 C92 C91 C90 175.1(14) . . . . ?
C93 C92 C91 C96 -8(2) . . . . ?
C91 C96 C95 C94 -2.3(16) . . . . ?
C80 C81 C82 C83 0.0 . . . . ?
C80 C81 C84 F3 71(3) . . . . ?
C80 C81 C84 F1 -47(2) . . . . ?
C80 C81 C84 F2 -166(2) . . . . ?
C81 C80 C79 C78 0.0 . . . . ?
C81 C82 C83 C78 0.0 . . . . ?
C82 C81 C84 F3 -108(2) . . . . ?
C82 C81 C84 F1 133.6(18) . . . . ?
C82 C81 C84 F2 15(3) . . . . ?
C82 C83 C78 C70 179.3(7) . . . . ?
C82 C83 C78 C79 0.0 . . . . ?
C83 C78 C79 C80 0.0 . . . . ?
C79 C80 C81 C82 0.0 . . . . ?
C79 C80 C81 C84 -180(2) . . . . ?
C105 C106 C107 C108 0.0 . . . . ?
C105 C106 C107 C110 -179.1(7) . . . . ?
C105 C104 C103 C102 -138(3) . . . . ?
C106 C105 C104 C109 0.0 . . . . ?
C106 C105 C104 C103 -175(2) . . . . ?
C106 C107 C108 C109 0.0 . . . . ?
C106 C107 C110 F24 147(2) . . . . ?
C106 C107 C110 F22 22(2) . . . . ?
C106 C107 C110 F23 -97(2) . . . . ?
C107 C108 C109 C104 0.0 . . . . ?
C108 C107 C110 F24 -32(2) . . . . ?
C108 C107 C110 F22 -157(2) . . . . ?
C108 C107 C110 F23 84(2) . . . . ?
C108 C109 C104 C105 0.0 . . . . ?
C108 C109 C104 C103 175(2) . . . . ?
C109 C104 C103 C102 47(4) . . . . ?
C104 C105 C106 C107 0.0 . . . . ?
C104 C103 C102 Zr6 173(2) . . . . ?
C104 C103 C102 C98 -106(3) . . . . ?
C104 C103 C102 C101 74(4) . . . . ?
C110 C107 C108 C109 179.0(8) . . . . ?
C84 C81 C82 C83 179.7(19) . . . . ?
C77 C74 C75 C76 177.3(16) . . . . ?
C97 C94 C93 C92 -180.0(13) . . . . ?
C125 C126 C127 Zr3 66.9(3) . . . . ?
C125 C126 C127 C128 0.0 . . . . ?
C126 C125 C124 Zr3 -67.0(4) . . . . ?
C126 C125 C124 C128 0.0 . . . . ?
C126 C127 C128 Zr3 64.9(4) . . . . ?
C126 C127 C128 C124 0.0 . . . . ?
C126 C127 C128 C129 -169(3) . . . . ?
C127 C128 C124 Zr3 64.9(3) . . . . ?
C127 C128 C124 C125 0.0 . . . . ?
C127 C128 C129 C130 53(4) . . . . ?
C128 C129 C130 C135 -73(2) . . . . ?
C128 C129 C130 C131 99(2) . . . . ?
C124 C125 C126 Zr3 68.2(3) . . . . ?
C124 C125 C126 C127 0.0 . . . . ?
C124 C128 C129 C130 -116.2(19) . . . . ?
C129 C128 C124 Zr3 -119.4(7) . . . . ?
C129 C128 C124 C125 175.7(9) . . . . ?
C129 C130 C131 C132 -172.4(14) . . . . ?
C135 C130 C131 C132 0.0 . . . . ?
C130 C135 C134 C133 0.0 . . . . ?
C130 C131 C132 C133 0.0 . . . . ?
C131 C132 C133 C134 0.0 . . . . ?
C131 C132 C133 C136 176.8(15) . . . . ?
C132 C133 C134 C135 0.0 . . . . ?
C132 C133 C136 F27 80.5(16) . . . . ?
C132 C133 C136 F25 -170.5(19) . . . . ?
C132 C133 C136 F26 -27(2) . . . . ?
C134 C135 C130 C129 171.8(15) . . . . ?
C134 C135 C130 C131 0.0 . . . . ?
C134 C133 C136 F27 -102.9(16) . . . . ?
C134 C133 C136 F25 6(3) . . . . ?
C134 C133 C136 F26 149.7(15) . . . . ?
C136 C133 C134 C135 -176.3(18) . . . . ?
C103 C102 C98 Zr6 -115.4(19) . . . . ?
C103 C102 C98 C99 -180(2) . . . . ?
C103 C102 C101 Zr6 117(3) . . . . ?
C103 C102 C101 C100 180(3) . . . . ?
C37 C34 C35 C36 -178.0(10) . . . . ?
C102 C98 C99 Zr6 68.4(5) . . . . ?
C102 C98 C99 C100 0.0 . . . . ?
C98 C102 C101 Zr6 -63.1(5) . . . . ?
C98 C102 C101 C100 0.0 . . . . ?
C98 C99 C100 Zr6 69.6(6) . . . . ?
C98 C99 C100 C101 0.0 . . . . ?
C99 C100 C101 Zr6 66.2(5) . . . . ?
C99 C100 C101 C102 0.0 . . . . ?
C101 C102 C98 Zr6 64.3(5) . . . . ?
C101 C102 C98 C99 0.0 . . . . ?

loop_
_exptl_oxdiff_crystal_face_indexfrac_h
_exptl_oxdiff_crystal_face_indexfrac_k
_exptl_oxdiff_crystal_face_indexfrac_l
_exptl_oxdiff_crystal_face_x
_exptl_oxdiff_crystal_face_y
_exptl_oxdiff_crystal_face_z
7.7646 8.8424 -0.2042 -0.1533 0.0369 0.9875
8.3212 -2.5376 10.5864 -0.9646 0.2312 -0.1268
-6.1656 4.7007 -10.3808 0.9026 -0.2163 0.3722
-11.0235 -2.5242 -8.7307 0.8858 -0.2124 -0.4126
5.2966 -5.4030 10.1452 -0.8663 0.2076 -0.4543
1.0111 -12.6717 -9.7425 -0.2280 -0.9506 -0.2105
6.7414 2.4825 -6.7943 -0.1158 -0.4845 0.8671
-6.2861 -9.6161 1.4525 -0.0099 -0.0397 -0.9992
-1.0111 12.6717 9.7425 0.2280 0.9506 0.2105
3.3806 7.9580 14.5446 -0.3830 0.9237 -0.0126
-3.5196 -8.1578 -14.5043 0.3830 -0.9237 -0.0091
-0.3931 -3.3696 -13.9275 0.3463 -0.8348 0.4280
-8.4509 8.1329 -2.4569 0.9220 0.3823 0.0620
8.6342 -7.8964 2.4096 -0.9232 -0.3828 -0.0352
3.7121 -11.4332 2.9936 -0.7627 -0.3163 -0.5642

loop_
_smtbx_masks_void_nr
_smtbx_masks_void_average_x
_smtbx_masks_void_average_y
_smtbx_masks_void_average_z
_smtbx_masks_void_volume
_smtbx_masks_void_count_electrons
_smtbx_masks_void_content
1 -0.378 -0.111 0.878 2417.7 687.1 '16 DMF,4 H2O'
2 0.267 0.228 0.228 8.6 0.0 ?
3 0.733 0.772 0.772 8.6 0.0 ?
